data_4130764
loop_
_publ_author_name
'Perla, Luis G.'
'Sevov, Slavi C.'

_publ_section_title
;
 A Stannyl-Decorated Zintl Ion [Ge18Pd3(Sn(i)Pr3)6](2-): Twinned
 Icosahedron with a Common Pd3-Face or 18-Vertex Hypho-Deltahedron with a
 Pd3-Triangle Inside.
;
_journal_issue 31
_journal_name_full 'Journal of the American Chemical Society'
_journal_page_first 9795
_journal_page_last 9798
_journal_paper_doi 10.1021/jacs.6b06545
_journal_volume 138
_journal_year 2016
_chemical_formula_moiety 'C63 H147 Ge18 Pd3 Sn7, C56 H48 Cu N P3'
_chemical_formula_sum 'C119 H195 Cu Ge18 N P3 Pd3 Sn7'
_chemical_formula_weight 4252.85
_space_group_crystal_system triclinic
_space_group_IT_number 2
_space_group_name_Hall '-P 1'
_space_group_name_H-M_alt 'P -1'
_atom_sites_solution_hydrogens geom
_atom_sites_solution_primary direct
_audit_creation_date 2016-05-03
_audit_creation_method
;
Olex2 1.2
(compiled 2016.02.19 svn.r3266 for OlexSys, GUI svn.r5155)
;
_cell_angle_alpha 79.329(3)
_cell_angle_beta 75.196(2)
_cell_angle_gamma 80.078(3)
_cell_formula_units_Z 2
_cell_length_a 14.6690(11)
_cell_length_b 22.4404(18)
_cell_length_c 23.8287(19)
_cell_measurement_reflns_used 9895
_cell_measurement_temperature 120(2)
_cell_measurement_theta_max 26.47
_cell_measurement_theta_min 2.41
_cell_volume 7387.6(10)
_computing_molecular_graphics 'Olex2 (Dolomanov et al., 2009)'
_computing_publication_material 'Olex2 (Dolomanov et al., 2009)'
_computing_structure_refinement 'ShelXL (Sheldrick, 2015)'
_computing_structure_solution 'ShelXT (Sheldrick, 2015)'
_diffrn_ambient_temperature 120.0
_diffrn_detector_area_resol_mean 8
_diffrn_measured_fraction_theta_full 0.996
_diffrn_measured_fraction_theta_max 0.983
_diffrn_measurement_device_type 'Bruker SMART APEX CCD area detector'
_diffrn_measurement_method '\w and \f scans'
_diffrn_radiation_monochromator graphite
_diffrn_radiation_type MoK\a
_diffrn_radiation_wavelength 0.71073
_diffrn_reflns_av_R_equivalents 0.0644
_diffrn_reflns_av_unetI/netI 0.0713
_diffrn_reflns_Laue_measured_fraction_full 0.996
_diffrn_reflns_Laue_measured_fraction_max 0.983
_diffrn_reflns_limit_h_max 18
_diffrn_reflns_limit_h_min -18
_diffrn_reflns_limit_k_max 24
_diffrn_reflns_limit_k_min -28
_diffrn_reflns_limit_l_max 29
_diffrn_reflns_limit_l_min -29
_diffrn_reflns_number 98657
_diffrn_reflns_point_group_measured_fraction_full 0.996
_diffrn_reflns_point_group_measured_fraction_max 0.983
_diffrn_reflns_theta_full 25.242
_diffrn_reflns_theta_max 26.607
_diffrn_reflns_theta_min 0.894
_diffrn_source 'sealed tube'
_diffrn_standards_number 0
_exptl_absorpt_coefficient_mu 5.323
_exptl_absorpt_correction_T_max 0.7454
_exptl_absorpt_correction_T_min 0.3134
_exptl_absorpt_correction_type numerical
_exptl_absorpt_process_details
;
SADABS-2014/5 (Bruker,2014/5) was used for absorption correction.
wR2(int) was 0.0962 before and 0.0689 after correction.
The Ratio of minimum to maximum transmission is 0.4204.
The \l/2 correction factor is Not present.
;
_exptl_crystal_colour brown-red
_exptl_crystal_density_diffrn 1.912
_exptl_crystal_description block
_exptl_crystal_F_000 4108
_exptl_crystal_size_max 0.401
_exptl_crystal_size_mid 0.39
_exptl_crystal_size_min 0.292
_refine_diff_density_max 1.527
_refine_diff_density_min -1.833
_refine_diff_density_rms 0.233
_refine_ls_extinction_method none
_refine_ls_goodness_of_fit_ref 1.001
_refine_ls_hydrogen_treatment constr
_refine_ls_matrix_type full
_refine_ls_number_parameters 1427
_refine_ls_number_reflns 30450
_refine_ls_number_restraints 0
_refine_ls_restrained_S_all 1.001
_refine_ls_R_factor_all 0.0632
_refine_ls_R_factor_gt 0.0409
_refine_ls_shift/su_max 0.001
_refine_ls_shift/su_mean 0.000
_refine_ls_structure_factor_coef Fsqd
_refine_ls_weighting_details 'w=1/[\s^2^(Fo^2^)+(0.0552P)^2^] where P=(Fo^2^+2Fc^2^)/3'
_refine_ls_weighting_scheme calc
_refine_ls_wR_factor_gt 0.1027
_refine_ls_wR_factor_ref 0.1112
_reflns_Friedel_coverage 0.000
_reflns_number_gt 22943
_reflns_number_total 30450
_reflns_threshold_expression 'I > 2\s(I)'
_cod_data_source_file ja6b06545_si_003.cif
_cod_data_source_block ge18r7pd3
_cod_database_code 4130764
_shelx_space_group_comment
;
The symmetry employed for this shelxl refinement is uniquely defined
by the following loop, which should always be used as a source of
symmetry information in preference to the above space-group names.
They are only intended as comments.
;
_shelx_estimated_absorpt_t_max 0.306
_shelx_estimated_absorpt_t_min 0.224
_olex2_refinement_description
;
1. Fixed Uiso
 At 1.2 times of:
  All C(H) groups
 At 1.5 times of:
  All C(H,H,H) groups
2. Others
 Sof(C44B)=Sof(H44D)=Sof(H44E)=Sof(H44F)=Sof(C46B)=Sof(H46D)=Sof(H46E)=
 Sof(H46F)=Sof(C45B)=Sof(H45B)=1-FVAR(1)
 Sof(C46A)=Sof(H46A)=Sof(H46B)=Sof(H46C)=Sof(C45A)=Sof(H45A)=Sof(C44A)=
 Sof(H44A)=Sof(H44B)=Sof(H44C)=FVAR(1)
3.a Ternary CH refined with riding coordinates:
 C23(H23), C54(H54), C51(H51), C11(H11), C0AA(H0AA), C5(H5), C32(H32),
 C60(H60), C48(H48), C8(H8), C17(H17), C20(H20), C14(H14), C29(H29), C63(H63),
 C26(H26), C39(H39), C42(H42), C57(H57), C35(H35), C45A(H45A), C45B(H45B)
3.b Aromatic/amide H refined with riding coordinates:
 C90(H90), C106(H106), C108(H108), C94(H94), C88(H88), C102(H102), C75(H75),
 C103(H103), C70(H70), C76(H76), C100(H100), C78(H78), C82(H82), C96(H96),
 C81(H81), C114(H114), C87(H87), C104(H104), C93(H93), C84(H84), C105(H105),
 C92(H92), C66(H66), C91(H91), C85(H85), C99(H99), C72(H72), C109(H109),
 C80(H80), C86(H86), C98(H98), C97(H97), C115(H115), C112(H112), C79(H79),
 C74(H74), C118(H118), C69(H69), C73(H73), C116(H116), C68(H68), C67(H67),
 C117(H117), C110(H110), C111(H111)
3.c Idealised Me refined as rotating group:
 C24(H24A,H24B,H24C), C53(H53A,H53B,H53C), C55(H55A,H55B,H55C), C49(H49A,H49B,
 H49C), C58(H58A,H58B,H58C), C120(H12D,H12E,H12F), C25(H25A,H25B,H25C), C1(H1A,
 H1B,H1C), C15(H15A,H15B,H15C), C10(H10A,H10B,H10C), C30(H30A,H30B,H30C),
 C28(H28A,H28B,H28C), C12(H12A,H12B,H12C), C21(H21A,H21B,H21C), C59(H59A,H59B,
 H59C), C43(H43A,H43B,H43C), C6(H6A,H6B,H6C), C33(H33A,H33B,H33C), C22(H22A,
 H22B,H22C), C56(H56A,H56B,H56C), C1AA(H1AA,H1AB,H1AC), C47(H47A,H47B,H47C),
 C19(H19A,H19B,H19C), C62(H62A,H62B,H62C), C64(H64A,H64B,H64C), C50(H50A,H50B,
 H50C), C61(H61A,H61B,H61C), C31(H31A,H31B,H31C), C13(H13A,H13B,H13C), C4(H4A,
 H4B,H4C), C52(H52A,H52B,H52C), C27(H27A,H27B,H27C), C18(H18A,H18B,H18C),
 C36(H36A,H36B,H36C), C37(H37A,H37B,H37C), C7(H7A,H7B,H7C), C41(H41A,H41B,H41C),
  C16(H16A,H16B,H16C), C40(H40A,H40B,H40C), C34(H34A,H34B,H34C), C9(H9A,H9B,
 H9C), C46A(H46A,H46B,H46C), C44A(H44A,H44B,H44C), C44B(H44D,H44E,H44F),
 C46B(H46D,H46E,H46F)
;
_shelx_shelxl_version_number 2014/7
_olex2_submission_special_instructions 'No special instructions were received'

loop_
_space_group_symop_operation_xyz
'x, y, z'
'-x, -y, -z'

loop_
_atom_site_label
_atom_site_type_symbol
_atom_site_fract_x
_atom_site_fract_y
_atom_site_fract_z
_atom_site_U_iso_or_equiv
_atom_site_adp_type
_atom_site_occupancy
_atom_site_site_symmetry_order
_atom_site_calc_flag
_atom_site_refinement_flags_posn
_atom_site_refinement_flags_occupancy
_atom_site_disorder_assembly
_atom_site_disorder_group
Sn6 Sn 0.87153(3) 0.45952(2) 0.15731(2) 0.01962(9) Uani 1 1 d . . . .
Sn3 Sn 0.44834(3) 0.37011(2) 0.13885(2) 0.02184(9) Uani 1 1 d . . . .
Sn4 Sn 1.01297(3) 0.17975(2) 0.06576(2) 0.02276(10) Uani 1 1 d . . . .
Sn2 Sn 0.57757(3) 0.04020(2) 0.33523(2) 0.02322(10) Uani 1 1 d . . . .
Sn1 Sn 0.55013(3) 0.02963(2) 0.13591(2) 0.02388(10) Uani 1 1 d . . . .
Sn5 Sn 0.49605(3) 0.32032(2) 0.43985(2) 0.02472(10) Uani 1 1 d . . . .
Sn7 Sn 0.98635(3) 0.13211(2) 0.36824(2) 0.02557(10) Uani 1 1 d . . . .
Pd1 Pd 0.61054(3) 0.24513(2) 0.26865(2) 0.01767(10) Uani 1 1 d . . . .
Pd3 Pd 0.79898(3) 0.17748(2) 0.24060(2) 0.01723(10) Uani 1 1 d . . . .
Pd2 Pd 0.75509(3) 0.29478(2) 0.17345(2) 0.01752(10) Uani 1 1 d . . . .
Ge5 Ge 0.64852(4) 0.13291(3) 0.26314(2) 0.01799(13) Uani 1 1 d . . . .
Ge14 Ge 0.92579(4) 0.25735(3) 0.20213(2) 0.01891(13) Uani 1 1 d . . . .
Ge12 Ge 0.63044(4) 0.36605(3) 0.24572(2) 0.01941(13) Uani 1 1 d . . . .
Ge6 Ge 0.50027(4) 0.19788(3) 0.22308(3) 0.02042(13) Uani 1 1 d . . . .
Ge15 Ge 0.87234(4) 0.20731(3) 0.31146(2) 0.01932(13) Uani 1 1 d . . . .
Ge7 Ge 0.58820(4) 0.29122(3) 0.16827(2) 0.01816(13) Uani 1 1 d . . . .
Ge10 Ge 0.69801(4) 0.18352(3) 0.35313(2) 0.01960(13) Uani 1 1 d . . . .
Ge9 Ge 0.84039(4) 0.20077(3) 0.13038(2) 0.01811(13) Uani 1 1 d . . . .
Ge13 Ge 0.81636(4) 0.35996(3) 0.22269(2) 0.01803(13) Uani 1 1 d . . . .
Ge11 Ge 0.62722(4) 0.29820(3) 0.34676(2) 0.01920(13) Uani 1 1 d . . . .
Ge4 Ge 0.79626(4) 0.09313(3) 0.17916(3) 0.02000(13) Uani 1 1 d . . . .
Ge8 Ge 0.72552(4) 0.27510(3) 0.07449(2) 0.02054(13) Uani 1 1 d . . . .
Ge16 Ge 0.77471(4) 0.27160(3) 0.39093(2) 0.02073(14) Uani 1 1 d . . . .
Ge2 Ge 0.57056(4) 0.21671(3) 0.10146(3) 0.02094(14) Uani 1 1 d . . . .
Ge17 Ge 0.73660(4) 0.38203(3) 0.32706(2) 0.02068(14) Uani 1 1 d . . . .
Ge18 Ge 0.91321(4) 0.31715(3) 0.30057(3) 0.02079(14) Uani 1 1 d . . . .
Ge1 Ge 0.62001(4) 0.11622(3) 0.16529(2) 0.01960(13) Uani 1 1 d . . . .
Ge3 Ge 0.74616(4) 0.15274(3) 0.07522(3) 0.02108(14) Uani 1 1 d . . . .
Cu1 Cu 1.08609(5) -0.32132(3) 0.28635(3) 0.02370(16) Uani 1 1 d . . . .
P2 P 1.16183(11) -0.38942(7) 0.35081(6) 0.0229(3) Uani 1 1 d . . . .
P3 P 0.92172(11) -0.30073(8) 0.31640(7) 0.0255(3) Uani 1 1 d . . . .
P1 P 1.17037(12) -0.23896(8) 0.24542(7) 0.0278(4) Uani 1 1 d . . . .
N1 N 1.1158(4) -0.3570(2) 0.2078(2) 0.0302(12) Uani 1 1 d . . . .
C89 C 1.1303(4) -0.3680(3) 0.4242(2) 0.0224(13) Uani 1 1 d . . . .
C101 C 0.8542(4) -0.3626(3) 0.3565(2) 0.0264(14) Uani 1 1 d . . . .
C90 C 1.0525(4) -0.3251(3) 0.4370(3) 0.0279(14) Uani 1 1 d . . . .
H90 H 1.0159 -0.3093 0.4086 0.033 Uiso 1 1 calc R . . .
C95 C 1.2912(4) -0.3999(3) 0.3337(2) 0.0253(13) Uani 1 1 d . . . .
C107 C 0.8647(5) -0.2744(3) 0.2556(3) 0.0329(15) Uani 1 1 d . . . .
C71 C 1.1069(5) -0.1672(3) 0.2186(3) 0.0320(15) Uani 1 1 d . . . .
C83 C 1.1329(4) -0.4668(3) 0.3610(3) 0.0253(13) Uani 1 1 d . . . .
C106 C 0.8963(4) -0.4109(3) 0.3896(2) 0.0259(14) Uani 1 1 d . . . .
H106 H 0.9600 -0.4109 0.3920 0.031 Uiso 1 1 calc R . . .
C23 C 0.4316(4) 0.4578(3) 0.1690(3) 0.0292(14) Uani 1 1 d . . . .
H23 H 0.4287 0.4490 0.2121 0.035 Uiso 1 1 calc R . . .
C54 C 0.8508(4) 0.5330(3) 0.2085(2) 0.0265(14) Uani 1 1 d . . . .
H54 H 0.8790 0.5683 0.1815 0.032 Uiso 1 1 calc R . . .
C108 C 0.8872(5) -0.3085(3) 0.2103(3) 0.0295(14) Uani 1 1 d . . . .
H108 H 0.9320 -0.3445 0.2119 0.035 Uiso 1 1 calc R . . .
C94 C 1.1815(5) -0.3926(3) 0.4667(3) 0.0312(15) Uani 1 1 d . . . .
H94 H 1.2349 -0.4230 0.4587 0.037 Uiso 1 1 calc R . . .
C77 C 1.2310(5) -0.2162(3) 0.2941(3) 0.0312(15) Uani 1 1 d . . . .
C88 C 1.1129(5) -0.5037(3) 0.4153(3) 0.0341(16) Uani 1 1 d . . . .
H88 H 1.1168 -0.4893 0.4495 0.041 Uiso 1 1 calc R . . .
C51 C 1.0206(4) 0.4490(3) 0.1105(3) 0.0261(14) Uani 1 1 d . . . .
H51 H 1.0222 0.4421 0.0700 0.031 Uiso 1 1 calc R . . .
C113 C 0.8801(4) -0.2417(3) 0.3633(3) 0.0293(14) Uani 1 1 d . . . .
C119 C 1.1466(5) -0.3601(3) 0.1594(3) 0.0316(15) Uani 1 1 d . . . .
C65 C 1.2646(5) -0.2551(3) 0.1815(3) 0.0304(15) Uani 1 1 d . . . .
C102 C 0.7608(5) -0.3627(3) 0.3540(3) 0.0329(15) Uani 1 1 d . . . .
H102 H 0.7299 -0.3294 0.3319 0.039 Uiso 1 1 calc R . . .
C75 C 0.9752(5) -0.1153(3) 0.1779(3) 0.0436(18) Uani 1 1 d . . . .
H75 H 0.9198 -0.1166 0.1647 0.052 Uiso 1 1 calc R . . .
C103 C 0.7124(4) -0.4112(3) 0.3838(3) 0.0366(17) Uani 1 1 d . . . .
H103 H 0.6485 -0.4112 0.3818 0.044 Uiso 1 1 calc R . . .
C70 C 1.2709(5) -0.2194(3) 0.1275(3) 0.0382(17) Uani 1 1 d . . . .
H70 H 1.2268 -0.1836 0.1229 0.046 Uiso 1 1 calc R . . .
C76 C 1.0271(5) -0.1687(3) 0.1988(3) 0.0369(16) Uani 1 1 d . . . .
H76 H 1.0072 -0.2070 0.1995 0.044 Uiso 1 1 calc R . . .
C100 C 1.3451(5) -0.4472(3) 0.3053(3) 0.0334(15) Uani 1 1 d . . . .
H100 H 1.3143 -0.4772 0.2967 0.040 Uiso 1 1 calc R . . .
C11 C 0.6265(5) -0.0384(3) 0.2882(3) 0.0298(15) Uani 1 1 d . . . .
H11 H 0.6179 -0.0240 0.2474 0.036 Uiso 1 1 calc R . . .
C24 C 0.5156(5) 0.4924(3) 0.1409(3) 0.0348(16) Uani 1 1 d . . . .
H24A H 0.5745 0.4661 0.1461 0.052 Uiso 1 1 calc GR . . .
H24B H 0.5087 0.5290 0.1594 0.052 Uiso 1 1 calc GR . . .
H24C H 0.5183 0.5046 0.0989 0.052 Uiso 1 1 calc GR . . .
C78 C 1.3236(5) -0.2044(3) 0.2782(3) 0.0399(18) Uani 1 1 d . . . .
H78 H 1.3596 -0.2066 0.2392 0.048 Uiso 1 1 calc R . . .
C82 C 1.1795(5) -0.2131(3) 0.3515(3) 0.0335(16) Uani 1 1 d . . . .
H82 H 1.1155 -0.2216 0.3629 0.040 Uiso 1 1 calc R . . .
C96 C 1.3400(4) -0.3575(3) 0.3455(3) 0.0307(15) Uani 1 1 d . . . .
H96 H 1.3048 -0.3247 0.3653 0.037 Uiso 1 1 calc R . . .
C81 C 1.2210(5) -0.1977(3) 0.3925(3) 0.0420(18) Uani 1 1 d . . . .
H81 H 1.1856 -0.1954 0.4316 0.050 Uiso 1 1 calc R . . .
C114 C 0.9207(5) -0.1875(3) 0.3480(3) 0.0395(17) Uani 1 1 d . . . .
H114 H 0.9667 -0.1811 0.3120 0.047 Uiso 1 1 calc R . . .
C0AA C 0.6540(5) -0.0513(3) 0.1254(3) 0.0341(16) Uani 1 1 d . . . .
H0AA H 0.6491 -0.0766 0.1651 0.041 Uiso 1 1 calc R . . .
C5 C 0.5077(5) 0.0604(3) 0.0530(3) 0.0349(16) Uani 1 1 d . . . .
H5 H 0.4797 0.0260 0.0451 0.042 Uiso 1 1 calc R . . .
C87 C 1.0876(5) -0.5609(3) 0.4196(3) 0.0426(18) Uani 1 1 d . . . .
H87 H 1.0708 -0.5848 0.4571 0.051 Uiso 1 1 calc R . . .
C104 C 0.7566(5) -0.4595(3) 0.4163(3) 0.0389(17) Uani 1 1 d . . . .
H104 H 0.7234 -0.4930 0.4364 0.047 Uiso 1 1 calc R . . .
C53 C 0.7449(5) 0.5541(3) 0.2303(3) 0.0363(16) Uani 1 1 d . . . .
H53A H 0.7145 0.5644 0.1970 0.054 Uiso 1 1 calc GR . . .
H53B H 0.7370 0.5904 0.2495 0.054 Uiso 1 1 calc GR . . .
H53C H 0.7154 0.5213 0.2584 0.054 Uiso 1 1 calc GR . . .
C93 C 1.1544(5) -0.3725(3) 0.5206(3) 0.0343(16) Uani 1 1 d . . . .
H93 H 1.1895 -0.3891 0.5496 0.041 Uiso 1 1 calc R . . .
C84 C 1.1296(5) -0.4906(3) 0.3117(3) 0.0336(15) Uani 1 1 d . . . .
H84 H 1.1419 -0.4661 0.2742 0.040 Uiso 1 1 calc R . . .
C55 C 0.9032(5) 0.5160(3) 0.2573(3) 0.0344(16) Uani 1 1 d . . . .
H55A H 0.8797 0.4801 0.2837 0.052 Uiso 1 1 calc GR . . .
H55B H 0.8923 0.5504 0.2794 0.052 Uiso 1 1 calc GR . . .
H55C H 0.9714 0.5066 0.2406 0.052 Uiso 1 1 calc GR . . .
C105 C 0.8484(5) -0.4594(3) 0.4195(3) 0.0357(16) Uani 1 1 d . . . .
H105 H 0.8789 -0.4924 0.4421 0.043 Uiso 1 1 calc R . . .
C92 C 1.0776(4) -0.3289(3) 0.5326(3) 0.0323(16) Uani 1 1 d . . . .
H92 H 1.0594 -0.3155 0.5699 0.039 Uiso 1 1 calc R . . .
C66 C 1.3299(5) -0.3068(3) 0.1874(3) 0.0449(19) Uani 1 1 d . . . .
H66 H 1.3266 -0.3318 0.2245 0.054 Uiso 1 1 calc R . . .
C32 C 1.0909(4) 0.1032(3) 0.1111(3) 0.0314(15) Uani 1 1 d . . . .
H32 H 1.0466 0.0719 0.1289 0.038 Uiso 1 1 calc R . . .
C91 C 1.0268(5) -0.3046(3) 0.4912(3) 0.0352(16) Uani 1 1 d . . . .
H91 H 0.9741 -0.2738 0.4994 0.042 Uiso 1 1 calc R . . .
C85 C 1.1087(5) -0.5488(3) 0.3168(3) 0.0381(17) Uani 1 1 d . . . .
H85 H 1.1098 -0.5651 0.2825 0.046 Uiso 1 1 calc R . . .
C60 C 0.9325(5) 0.1310(3) 0.4628(3) 0.0324(15) Uani 1 1 d . . . .
H60 H 0.9214 0.1741 0.4711 0.039 Uiso 1 1 calc R . . .
C48 C 0.7895(4) 0.4929(3) 0.0913(3) 0.0281(14) Uani 1 1 d . . . .
H48 H 0.7222 0.5051 0.1120 0.034 Uiso 1 1 calc R . . .
C49 C 0.8281(5) 0.5499(3) 0.0537(3) 0.0359(16) Uani 1 1 d . . . .
H49A H 0.8248 0.5806 0.0788 0.054 Uiso 1 1 calc GR . . .
H49B H 0.7900 0.5667 0.0247 0.054 Uiso 1 1 calc GR . . .
H49C H 0.8944 0.5391 0.0334 0.054 Uiso 1 1 calc GR . . .
C58 C 1.1232(5) 0.2167(3) 0.3775(3) 0.0369(16) Uani 1 1 d . . . .
H58A H 1.0854 0.2518 0.3593 0.055 Uiso 1 1 calc GR . . .
H58B H 1.1880 0.2260 0.3721 0.055 Uiso 1 1 calc GR . . .
H58C H 1.0941 0.2082 0.4195 0.055 Uiso 1 1 calc GR . . .
C120 C 1.1864(5) -0.3626(3) 0.0973(3) 0.0415(18) Uani 1 1 d . . . .
H12D H 1.1759 -0.3218 0.0749 0.062 Uiso 1 1 calc GR . . .
H12E H 1.1552 -0.3911 0.0843 0.062 Uiso 1 1 calc GR . . .
H12F H 1.2548 -0.3767 0.0909 0.062 Uiso 1 1 calc GR . . .
C25 C 0.5581(5) 0.4084(3) 0.0101(3) 0.0354(16) Uani 1 1 d . . . .
H25A H 0.5532 0.4503 0.0179 0.053 Uiso 1 1 calc GR . . .
H25B H 0.5651 0.4087 -0.0320 0.053 Uiso 1 1 calc GR . . .
H25C H 0.6137 0.3838 0.0223 0.053 Uiso 1 1 calc GR . . .
C99 C 1.4439(5) -0.4515(4) 0.2891(3) 0.0422(18) Uani 1 1 d . . . .
H99 H 1.4799 -0.4845 0.2700 0.051 Uiso 1 1 calc R . . .
C72 C 1.1365(6) -0.1108(3) 0.2166(3) 0.0439(19) Uani 1 1 d . . . .
H72 H 1.1918 -0.1091 0.2298 0.053 Uiso 1 1 calc R . . .
C109 C 0.8462(6) -0.2914(3) 0.1628(3) 0.0465(19) Uani 1 1 d . . . .
H109 H 0.8618 -0.3159 0.1323 0.056 Uiso 1 1 calc R . . .
C8 C 0.4274(4) 0.0042(3) 0.2055(3) 0.0393(18) Uani 1 1 d . . . .
H8 H 0.4493 -0.0065 0.2430 0.047 Uiso 1 1 calc R . . .
C80 C 1.3139(5) -0.1860(4) 0.3755(3) 0.0464(19) Uani 1 1 d . . . .
H80 H 1.3432 -0.1755 0.4030 0.056 Uiso 1 1 calc R . . .
C86 C 1.0864(5) -0.5836(3) 0.3702(3) 0.0434(18) Uani 1 1 d . . . .
H86 H 1.0701 -0.6235 0.3734 0.052 Uiso 1 1 calc R . . .
C17 C 0.4240(5) 0.0682(4) 0.3531(3) 0.0408(18) Uani 1 1 d . . . .
H17 H 0.4067 0.0807 0.3142 0.049 Uiso 1 1 calc R . . .
C20 C 0.3099(4) 0.3388(3) 0.1722(3) 0.0326(16) Uani 1 1 d . . . .
H20 H 0.2634 0.3732 0.1589 0.039 Uiso 1 1 calc R . . .
C14 C 0.6223(5) 0.0177(3) 0.4174(2) 0.0310(15) Uani 1 1 d . . . .
H14 H 0.5889 0.0498 0.4424 0.037 Uiso 1 1 calc R . . .
C1 C 0.6305(5) -0.0900(3) 0.0856(3) 0.0451(19) Uani 1 1 d . . . .
H1A H 0.5678 -0.1032 0.1033 0.068 Uiso 1 1 calc GR . . .
H1B H 0.6786 -0.1260 0.0811 0.068 Uiso 1 1 calc GR . . .
H1C H 0.6300 -0.0656 0.0470 0.068 Uiso 1 1 calc GR . . .
C98 C 1.4896(5) -0.4080(4) 0.3006(3) 0.0430(18) Uani 1 1 d . . . .
H98 H 1.5569 -0.4101 0.2887 0.052 Uiso 1 1 calc R . . .
C97 C 1.4363(5) -0.3615(3) 0.3297(3) 0.0396(17) Uani 1 1 d . . . .
H97 H 1.4672 -0.3319 0.3388 0.047 Uiso 1 1 calc R . . .
C29 C 1.0130(5) 0.1557(3) -0.0182(3) 0.0318(15) Uani 1 1 d . . . .
H29 H 1.0799 0.1546 -0.0421 0.038 Uiso 1 1 calc R . . .
C63 C 0.9940(5) 0.0381(3) 0.3529(3) 0.0352(16) Uani 1 1 d . . . .
H63 H 0.9532 0.0166 0.3886 0.042 Uiso 1 1 calc R . . .
C26 C 0.4696(4) 0.3811(3) 0.0440(3) 0.0338(16) Uani 1 1 d . . . .
H26 H 0.4802 0.3385 0.0345 0.041 Uiso 1 1 calc R . . .
C39 C 0.5039(6) 0.4066(3) 0.4663(3) 0.048(2) Uani 1 1 d . . . .
H39 H 0.4475 0.4133 0.4995 0.057 Uiso 1 1 calc R . . .
C15 C 0.7278(5) 0.0151(3) 0.4112(3) 0.0367(16) Uani 1 1 d . . . .
H15A H 0.7619 -0.0174 0.3883 0.055 Uiso 1 1 calc GR . . .
H15B H 0.7418 0.0065 0.4501 0.055 Uiso 1 1 calc GR . . .
H15C H 0.7481 0.0544 0.3910 0.055 Uiso 1 1 calc GR . . .
C10 C 0.5706(6) -0.0927(3) 0.3124(3) 0.048(2) Uani 1 1 d . . . .
H10A H 0.5781 -0.1091 0.3522 0.071 Uiso 1 1 calc GR . . .
H10B H 0.5947 -0.1245 0.2871 0.071 Uiso 1 1 calc GR . . .
H10C H 0.5031 -0.0792 0.3133 0.071 Uiso 1 1 calc GR . . .
C42 C 0.5223(5) 0.2507(3) 0.5128(3) 0.0366(16) Uani 1 1 d . . . .
H42 H 0.5892 0.2508 0.5156 0.044 Uiso 1 1 calc R . . .
C115 C 0.8956(5) -0.1429(3) 0.3841(3) 0.0418(18) Uani 1 1 d . . . .
H115 H 0.9239 -0.1062 0.3728 0.050 Uiso 1 1 calc R . . .
C112 C 0.7985(6) -0.2221(3) 0.2523(3) 0.053(2) Uani 1 1 d . . . .
H112 H 0.7814 -0.1979 0.2830 0.064 Uiso 1 1 calc R . . .
C30 C 0.9846(5) 0.0920(3) -0.0124(3) 0.0371(16) Uani 1 1 d . . . .
H30A H 1.0270 0.0618 0.0076 0.056 Uiso 1 1 calc GR . . .
H30B H 0.9897 0.0821 -0.0515 0.056 Uiso 1 1 calc GR . . .
H30C H 0.9189 0.0914 0.0105 0.056 Uiso 1 1 calc GR . . .
C79 C 1.3641(6) -0.1895(4) 0.3188(3) 0.049(2) Uani 1 1 d . . . .
H79 H 1.4283 -0.1815 0.3074 0.059 Uiso 1 1 calc R . . .
C28 C 0.9520(5) 0.2043(3) -0.0516(3) 0.0434(18) Uani 1 1 d . . . .
H28A H 0.8852 0.2056 -0.0303 0.065 Uiso 1 1 calc GR . . .
H28B H 0.9589 0.1942 -0.0909 0.065 Uiso 1 1 calc GR . . .
H28C H 0.9727 0.2443 -0.0550 0.065 Uiso 1 1 calc GR . . .
C12 C 0.7312(5) -0.0576(3) 0.2830(3) 0.0397(17) Uani 1 1 d . . . .
H12A H 0.7652 -0.0220 0.2668 0.060 Uiso 1 1 calc GR . . .
H12B H 0.7539 -0.0887 0.2569 0.060 Uiso 1 1 calc GR . . .
H12C H 0.7429 -0.0745 0.3219 0.060 Uiso 1 1 calc GR . . .
C57 C 1.1264(4) 0.1612(3) 0.3489(3) 0.0318(15) Uani 1 1 d . . . .
H57 H 1.1694 0.1271 0.3660 0.038 Uiso 1 1 calc R . . .
C21 C 0.2976(5) 0.2841(3) 0.1473(3) 0.0366(16) Uani 1 1 d . . . .
H21A H 0.3183 0.2914 0.1045 0.055 Uiso 1 1 calc GR . . .
H21B H 0.2304 0.2779 0.1586 0.055 Uiso 1 1 calc GR . . .
H21C H 0.3359 0.2476 0.1629 0.055 Uiso 1 1 calc GR . . .
C59 C 0.8391(5) 0.1042(3) 0.4855(3) 0.0413(18) Uani 1 1 d . . . .
H59A H 0.7908 0.1291 0.4661 0.062 Uiso 1 1 calc GR . . .
H59B H 0.8179 0.1041 0.5280 0.062 Uiso 1 1 calc GR . . .
H59C H 0.8483 0.0622 0.4770 0.062 Uiso 1 1 calc GR . . .
C43 C 0.4562(6) 0.2681(4) 0.5704(3) 0.051(2) Uani 1 1 d . . . .
H43A H 0.4681 0.3079 0.5764 0.076 Uiso 1 1 calc GR . . .
H43B H 0.4687 0.2370 0.6032 0.076 Uiso 1 1 calc GR . . .
H43C H 0.3898 0.2706 0.5682 0.076 Uiso 1 1 calc GR . . .
C35 C 1.0874(5) 0.2591(3) 0.0488(3) 0.0406(18) Uani 1 1 d . . . .
H35 H 1.0972 0.2651 0.0873 0.049 Uiso 1 1 calc R . . .
C6 C 0.5941(6) 0.0717(4) 0.0017(3) 0.048(2) Uani 1 1 d . . . .
H6A H 0.6275 0.1025 0.0095 0.072 Uiso 1 1 calc GR . . .
H6B H 0.5725 0.0865 -0.0347 0.072 Uiso 1 1 calc GR . . .
H6C H 0.6373 0.0335 -0.0023 0.072 Uiso 1 1 calc GR . . .
C33 C 1.1208(5) 0.1216(4) 0.1606(3) 0.0444(18) Uani 1 1 d . . . .
H33A H 1.1631 0.1531 0.1449 0.067 Uiso 1 1 calc GR . . .
H33B H 1.1544 0.0859 0.1809 0.067 Uiso 1 1 calc GR . . .
H33C H 1.0644 0.1379 0.1884 0.067 Uiso 1 1 calc GR . . .
C22 C 0.3391(5) 0.4968(3) 0.1615(3) 0.0431(18) Uani 1 1 d . . . .
H22A H 0.3363 0.5030 0.1202 0.065 Uiso 1 1 calc GR . . .
H22B H 0.3358 0.5365 0.1741 0.065 Uiso 1 1 calc GR . . .
H22C H 0.2855 0.4761 0.1856 0.065 Uiso 1 1 calc GR . . .
C74 C 1.0064(7) -0.0596(4) 0.1766(3) 0.056(2) Uani 1 1 d . . . .
H74 H 0.9720 -0.0225 0.1623 0.067 Uiso 1 1 calc R . . .
C118 C 0.8157(5) -0.2505(4) 0.4163(3) 0.056(2) Uani 1 1 d . . . .
H118 H 0.7879 -0.2874 0.4279 0.067 Uiso 1 1 calc R . . .
C56 C 1.1689(5) 0.1744(4) 0.2835(3) 0.0456(19) Uani 1 1 d . . . .
H56A H 1.1762 0.1371 0.2659 0.068 Uiso 1 1 calc GR . . .
H56B H 1.2312 0.1880 0.2769 0.068 Uiso 1 1 calc GR . . .
H56C H 1.1266 0.2065 0.2652 0.068 Uiso 1 1 calc GR . . .
C69 C 1.3413(6) -0.2354(4) 0.0796(3) 0.053(2) Uani 1 1 d . . . .
H69 H 1.3448 -0.2106 0.0424 0.064 Uiso 1 1 calc R . . .
C73 C 1.0863(6) -0.0581(3) 0.1957(3) 0.053(2) Uani 1 1 d . . . .
H73 H 1.1070 -0.0199 0.1945 0.063 Uiso 1 1 calc R . . .
C1AA C 0.7558(5) -0.0380(4) 0.1034(4) 0.053(2) Uani 1 1 d . . . .
H1AA H 0.7620 -0.0103 0.0660 0.080 Uiso 1 1 calc GR . . .
H1AB H 0.7981 -0.0763 0.0975 0.080 Uiso 1 1 calc GR . . .
H1AC H 0.7731 -0.0188 0.1323 0.080 Uiso 1 1 calc GR . . .
C47 C 0.7894(5) 0.4446(3) 0.0545(3) 0.0415(18) Uani 1 1 d . . . .
H47A H 0.8542 0.4336 0.0319 0.062 Uiso 1 1 calc GR . . .
H47B H 0.7476 0.4607 0.0275 0.062 Uiso 1 1 calc GR . . .
H47C H 0.7664 0.4082 0.0802 0.062 Uiso 1 1 calc GR . . .
C116 C 0.8298(5) -0.1517(4) 0.4360(3) 0.049(2) Uani 1 1 d . . . .
H116 H 0.8108 -0.1206 0.4604 0.059 Uiso 1 1 calc R . . .
C19 C 0.2811(5) 0.3296(3) 0.2390(3) 0.0406(18) Uani 1 1 d . . . .
H19A H 0.3185 0.2926 0.2547 0.061 Uiso 1 1 calc GR . . .
H19B H 0.2133 0.3251 0.2520 0.061 Uiso 1 1 calc GR . . .
H19C H 0.2929 0.3651 0.2534 0.061 Uiso 1 1 calc GR . . .
C62 C 0.9542(5) 0.0342(3) 0.3019(3) 0.0423(18) Uani 1 1 d . . . .
H62A H 0.8902 0.0572 0.3065 0.063 Uiso 1 1 calc GR . . .
H62B H 0.9510 -0.0087 0.3004 0.063 Uiso 1 1 calc GR . . .
H62C H 0.9954 0.0517 0.2655 0.063 Uiso 1 1 calc GR . . .
C64 C 1.0960(5) 0.0049(3) 0.3484(4) 0.051(2) Uani 1 1 d . . . .
H64A H 1.1386 0.0245 0.3139 0.076 Uiso 1 1 calc GR . . .
H64B H 1.0973 -0.0381 0.3448 0.076 Uiso 1 1 calc GR . . .
H64C H 1.1170 0.0071 0.3838 0.076 Uiso 1 1 calc GR . . .
C50 C 1.0653(5) 0.5074(3) 0.1041(3) 0.0434(19) Uani 1 1 d . . . .
H50A H 1.0275 0.5419 0.0853 0.065 Uiso 1 1 calc GR . . .
H50B H 1.1303 0.5024 0.0799 0.065 Uiso 1 1 calc GR . . .
H50C H 1.0667 0.5152 0.1429 0.065 Uiso 1 1 calc GR . . .
C68 C 1.4058(6) -0.2867(4) 0.0855(3) 0.057(2) Uani 1 1 d . . . .
H68 H 1.4541 -0.2975 0.0526 0.068 Uiso 1 1 calc R . . .
C67 C 1.4004(6) -0.3225(4) 0.1392(3) 0.059(2) Uani 1 1 d . . . .
H67 H 1.4451 -0.3581 0.1435 0.071 Uiso 1 1 calc R . . .
C61 C 1.0087(5) 0.0952(4) 0.4933(3) 0.056(2) Uani 1 1 d . . . .
H61A H 1.0211 0.0529 0.4853 0.084 Uiso 1 1 calc GR . . .
H61B H 0.9867 0.0955 0.5358 0.084 Uiso 1 1 calc GR . . .
H61C H 1.0673 0.1142 0.4787 0.084 Uiso 1 1 calc GR . . .
C31 C 1.1750(5) 0.0731(4) 0.0704(3) 0.050(2) Uani 1 1 d . . . .
H31A H 1.1530 0.0574 0.0411 0.075 Uiso 1 1 calc GR . . .
H31B H 1.2083 0.0393 0.0929 0.075 Uiso 1 1 calc GR . . .
H31C H 1.2184 0.1032 0.0505 0.075 Uiso 1 1 calc GR . . .
C13 C 0.5902(5) -0.0434(3) 0.4488(3) 0.0445(19) Uani 1 1 d . . . .
H13A H 0.5214 -0.0412 0.4536 0.067 Uiso 1 1 calc GR . . .
H13B H 0.6054 -0.0526 0.4874 0.067 Uiso 1 1 calc GR . . .
H13C H 0.6231 -0.0758 0.4255 0.067 Uiso 1 1 calc GR . . .
C4 C 0.4304(6) 0.1155(4) 0.0553(3) 0.053(2) Uani 1 1 d . . . .
H4A H 0.3723 0.1041 0.0835 0.079 Uiso 1 1 calc GR . . .
H4B H 0.4171 0.1289 0.0163 0.079 Uiso 1 1 calc GR . . .
H4C H 0.4521 0.1489 0.0676 0.079 Uiso 1 1 calc GR . . .
C52 C 1.0786(4) 0.3941(3) 0.1374(3) 0.0418(18) Uani 1 1 d . . . .
H52A H 1.0819 0.4002 0.1764 0.063 Uiso 1 1 calc GR . . .
H52B H 1.1429 0.3890 0.1124 0.063 Uiso 1 1 calc GR . . .
H52C H 1.0485 0.3574 0.1408 0.063 Uiso 1 1 calc GR . . .
C27 C 0.3831(5) 0.4111(4) 0.0229(3) 0.050(2) Uani 1 1 d . . . .
H27A H 0.3289 0.3896 0.0443 0.076 Uiso 1 1 calc GR . . .
H27B H 0.3940 0.4096 -0.0192 0.076 Uiso 1 1 calc GR . . .
H27C H 0.3696 0.4538 0.0297 0.076 Uiso 1 1 calc GR . . .
C18 C 0.3986(5) 0.1244(4) 0.3838(3) 0.053(2) Uani 1 1 d . . . .
H18A H 0.4206 0.1153 0.4203 0.079 Uiso 1 1 calc GR . . .
H18B H 0.3295 0.1359 0.3927 0.079 Uiso 1 1 calc GR . . .
H18C H 0.4293 0.1583 0.3581 0.079 Uiso 1 1 calc GR . . .
C117 C 0.7909(5) -0.2061(4) 0.4529(4) 0.066(3) Uani 1 1 d . . . .
H117 H 0.7471 -0.2130 0.4897 0.079 Uiso 1 1 calc R . . .
C36 C 1.0274(6) 0.3161(3) 0.0273(3) 0.054(2) Uani 1 1 d . . . .
H36A H 1.0147 0.3117 -0.0101 0.081 Uiso 1 1 calc GR . . .
H36B H 1.0614 0.3515 0.0217 0.081 Uiso 1 1 calc GR . . .
H36C H 0.9671 0.3220 0.0564 0.081 Uiso 1 1 calc GR . . .
C37 C 0.5912(6) 0.4011(5) 0.4910(4) 0.079(3) Uani 1 1 d . . . .
H37A H 0.5896 0.3669 0.5233 0.118 Uiso 1 1 calc GR . . .
H37B H 0.5916 0.4391 0.5056 0.118 Uiso 1 1 calc GR . . .
H37C H 0.6487 0.3938 0.4601 0.118 Uiso 1 1 calc GR . . .
C7 C 0.3481(5) 0.0559(4) 0.2133(4) 0.066(3) Uani 1 1 d . . . .
H7A H 0.3738 0.0933 0.2135 0.099 Uiso 1 1 calc GR . . .
H7B H 0.3024 0.0461 0.2506 0.099 Uiso 1 1 calc GR . . .
H7C H 0.3159 0.0620 0.1809 0.099 Uiso 1 1 calc GR . . .
C41 C 0.5133(7) 0.1871(3) 0.5051(3) 0.062(3) Uani 1 1 d . . . .
H41A H 0.4495 0.1860 0.4998 0.093 Uiso 1 1 calc GR . . .
H41B H 0.5236 0.1584 0.5400 0.093 Uiso 1 1 calc GR . . .
H41C H 0.5610 0.1753 0.4705 0.093 Uiso 1 1 calc GR . . .
C110 C 0.7835(8) -0.2396(4) 0.1599(4) 0.077(3) Uani 1 1 d . . . .
H110 H 0.7573 -0.2268 0.1264 0.092 Uiso 1 1 calc R . . .
C16 C 0.3646(6) 0.0180(4) 0.3868(4) 0.071(3) Uani 1 1 d . . . .
H16A H 0.3758 -0.0154 0.3635 0.107 Uiso 1 1 calc GR . . .
H16B H 0.2970 0.0346 0.3944 0.107 Uiso 1 1 calc GR . . .
H16C H 0.3827 0.0023 0.4242 0.107 Uiso 1 1 calc GR . . .
C40 C 0.4956(9) 0.4599(4) 0.4194(4) 0.109(5) Uani 1 1 d . . . .
H40A H 0.5462 0.4535 0.3843 0.164 Uiso 1 1 calc GR . . .
H40B H 0.5016 0.4972 0.4333 0.164 Uiso 1 1 calc GR . . .
H40C H 0.4335 0.4641 0.4098 0.164 Uiso 1 1 calc GR . . .
C34 C 1.1858(6) 0.2497(4) 0.0081(4) 0.066(3) Uani 1 1 d . . . .
H34A H 1.2251 0.2156 0.0263 0.099 Uiso 1 1 calc GR . . .
H34B H 1.2158 0.2870 0.0010 0.099 Uiso 1 1 calc GR . . .
H34C H 1.1797 0.2405 -0.0293 0.099 Uiso 1 1 calc GR . . .
C111 C 0.7578(8) -0.2055(4) 0.2051(4) 0.080(3) Uani 1 1 d . . . .
H111 H 0.7116 -0.1702 0.2036 0.097 Uiso 1 1 calc R . . .
C9 C 0.3931(7) -0.0524(5) 0.1959(5) 0.105(4) Uani 1 1 d . . . .
H9A H 0.3759 -0.0448 0.1578 0.158 Uiso 1 1 calc GR . . .
H9B H 0.3373 -0.0619 0.2272 0.158 Uiso 1 1 calc GR . . .
H9C H 0.4439 -0.0870 0.1965 0.158 Uiso 1 1 calc GR . . .
C46A C 0.3510(10) 0.3235(9) 0.3661(6) 0.053(5) Uani 0.531(11) 1 d . P A 1
H46A H 0.3644 0.3652 0.3489 0.079 Uiso 0.531(11) 1 calc GR P A 1
H46B H 0.2869 0.3189 0.3637 0.079 Uiso 0.531(11) 1 calc GR P A 1
H46C H 0.3977 0.2941 0.3444 0.079 Uiso 0.531(11) 1 calc GR P A 1
C45A C 0.3573(8) 0.3117(7) 0.4307(6) 0.027(3) Uani 0.531(11) 1 d . P A 1
H45A H 0.3452 0.2686 0.4466 0.032 Uiso 0.531(11) 1 calc R P A 1
C44A C 0.2822(9) 0.3531(7) 0.4667(6) 0.047(4) Uani 0.531(11) 1 d . P A 1
H44A H 0.2884 0.3446 0.5075 0.071 Uiso 0.531(11) 1 calc GR P A 1
H44B H 0.2191 0.3456 0.4652 0.071 Uiso 0.531(11) 1 calc GR P A 1
H44C H 0.2903 0.3958 0.4508 0.071 Uiso 0.531(11) 1 calc GR P A 1
C44B C 0.3511(12) 0.3955(8) 0.3743(7) 0.055(5) Uiso 0.469(11) 1 d . P A 2
H44D H 0.3486 0.4293 0.3957 0.082 Uiso 0.469(11) 1 calc GR P A 2
H44E H 0.2930 0.4003 0.3599 0.082 Uiso 0.469(11) 1 calc GR P A 2
H44F H 0.4065 0.3959 0.3409 0.082 Uiso 0.469(11) 1 calc GR P A 2
C46B C 0.3548(13) 0.2823(9) 0.3864(8) 0.049(5) Uiso 0.469(11) 1 d . P A 2
H46D H 0.4046 0.2814 0.3501 0.074 Uiso 0.469(11) 1 calc GR P A 2
H46E H 0.2924 0.2861 0.3773 0.074 Uiso 0.469(11) 1 calc GR P A 2
H46F H 0.3645 0.2444 0.4134 0.074 Uiso 0.469(11) 1 calc GR P A 2
C45B C 0.3593(12) 0.3359(8) 0.4145(8) 0.029(4) Uiso 0.469(11) 1 d . P A 2
H45B H 0.3066 0.3376 0.4506 0.035 Uiso 0.469(11) 1 calc R P A 2

loop_
_atom_site_aniso_label
_atom_site_aniso_U_11
_atom_site_aniso_U_22
_atom_site_aniso_U_33
_atom_site_aniso_U_23
_atom_site_aniso_U_13
_atom_site_aniso_U_12
Sn6 0.0192(2) 0.0163(2) 0.0238(2) -0.00331(15) -0.00169(15) -0.00825(17)
Sn3 0.0182(2) 0.0188(2) 0.0284(2) -0.00170(16) -0.00575(16) -0.00368(17)
Sn4 0.0195(2) 0.0214(2) 0.0260(2) -0.00549(16) 0.00044(16) -0.00564(17)
Sn2 0.0226(2) 0.0190(2) 0.0281(2) -0.00001(16) -0.00358(16) -0.00997(18)
Sn1 0.0243(2) 0.0199(2) 0.0317(2) -0.00642(17) -0.00843(17) -0.00860(18)
Sn5 0.0201(2) 0.0296(3) 0.0239(2) -0.00634(17) 0.00041(16) -0.00763(19)
Sn7 0.0280(2) 0.0196(2) 0.0328(2) -0.00347(17) -0.01311(18) -0.00446(18)
Pd1 0.0170(2) 0.0149(2) 0.0218(2) -0.00397(17) -0.00263(17) -0.00547(18)
Pd3 0.0164(2) 0.0153(2) 0.0211(2) -0.00392(17) -0.00309(17) -0.00568(18)
Pd2 0.0171(2) 0.0151(2) 0.0214(2) -0.00375(17) -0.00297(17) -0.00597(18)
Ge5 0.0181(3) 0.0146(3) 0.0225(3) -0.0030(2) -0.0034(2) -0.0071(3)
Ge14 0.0159(3) 0.0178(3) 0.0234(3) -0.0046(2) -0.0019(2) -0.0056(3)
Ge12 0.0189(3) 0.0148(3) 0.0241(3) -0.0039(2) -0.0022(2) -0.0042(3)
Ge6 0.0176(3) 0.0187(3) 0.0262(3) -0.0042(2) -0.0038(2) -0.0065(3)
Ge15 0.0196(3) 0.0177(3) 0.0226(3) -0.0035(2) -0.0057(2) -0.0060(3)
Ge7 0.0170(3) 0.0147(3) 0.0238(3) -0.0036(2) -0.0044(2) -0.0044(2)
Ge10 0.0212(3) 0.0167(3) 0.0214(3) -0.0028(2) -0.0028(2) -0.0073(3)
Ge9 0.0169(3) 0.0168(3) 0.0213(3) -0.0047(2) -0.0022(2) -0.0053(3)
Ge13 0.0186(3) 0.0148(3) 0.0214(3) -0.0036(2) -0.0018(2) -0.0073(3)
Ge11 0.0185(3) 0.0174(3) 0.0217(3) -0.0044(2) -0.0011(2) -0.0060(3)
Ge4 0.0196(3) 0.0154(3) 0.0263(3) -0.0055(2) -0.0047(2) -0.0038(3)
Ge8 0.0220(3) 0.0187(3) 0.0217(3) -0.0031(2) -0.0040(2) -0.0063(3)
Ge16 0.0228(3) 0.0197(3) 0.0214(3) -0.0047(2) -0.0042(2) -0.0072(3)
Ge2 0.0209(3) 0.0193(3) 0.0252(3) -0.0044(2) -0.0072(2) -0.0055(3)
Ge17 0.0228(3) 0.0162(3) 0.0238(3) -0.0061(2) -0.0017(2) -0.0069(3)
Ge18 0.0197(3) 0.0197(3) 0.0254(3) -0.0049(2) -0.0050(2) -0.0079(3)
Ge1 0.0196(3) 0.0173(3) 0.0244(3) -0.0060(2) -0.0046(2) -0.0068(3)
Ge3 0.0218(3) 0.0203(3) 0.0231(3) -0.0069(2) -0.0039(2) -0.0059(3)
Cu1 0.0275(4) 0.0189(4) 0.0251(4) -0.0052(3) -0.0041(3) -0.0050(3)
P2 0.0245(8) 0.0195(9) 0.0254(8) -0.0041(6) -0.0043(6) -0.0058(7)
P3 0.0269(8) 0.0207(9) 0.0307(8) -0.0088(7) -0.0062(7) -0.0031(7)
P1 0.0383(10) 0.0180(9) 0.0271(8) -0.0042(6) -0.0033(7) -0.0091(7)
N1 0.034(3) 0.027(3) 0.030(3) -0.006(2) -0.003(2) -0.008(3)
C89 0.026(3) 0.020(3) 0.022(3) -0.001(2) -0.004(2) -0.011(3)
C101 0.024(3) 0.029(4) 0.026(3) -0.015(3) 0.003(2) -0.005(3)
C90 0.030(3) 0.031(4) 0.027(3) -0.008(3) -0.005(3) -0.013(3)
C95 0.026(3) 0.020(3) 0.029(3) -0.003(2) -0.004(3) -0.005(3)
C107 0.046(4) 0.020(4) 0.037(4) -0.006(3) -0.015(3) -0.006(3)
C71 0.047(4) 0.023(4) 0.026(3) -0.004(3) -0.009(3) -0.004(3)
C83 0.023(3) 0.019(3) 0.034(3) -0.007(3) -0.003(3) -0.003(3)
C106 0.021(3) 0.029(4) 0.029(3) -0.008(3) -0.005(3) -0.006(3)
C23 0.022(3) 0.027(4) 0.040(4) -0.006(3) -0.007(3) -0.004(3)
C54 0.028(3) 0.021(3) 0.029(3) -0.009(3) 0.002(3) -0.007(3)
C108 0.038(4) 0.016(3) 0.037(4) -0.007(3) -0.012(3) -0.001(3)
C94 0.034(4) 0.031(4) 0.032(3) -0.003(3) -0.010(3) -0.009(3)
C77 0.045(4) 0.020(4) 0.029(3) -0.002(3) -0.005(3) -0.013(3)
C88 0.044(4) 0.023(4) 0.035(4) -0.004(3) -0.005(3) -0.010(3)
C51 0.023(3) 0.024(3) 0.029(3) -0.003(3) 0.001(2) -0.007(3)
C113 0.020(3) 0.035(4) 0.038(4) -0.019(3) -0.012(3) 0.005(3)
C119 0.034(4) 0.023(4) 0.036(4) -0.002(3) -0.006(3) -0.007(3)
C65 0.045(4) 0.016(3) 0.030(3) -0.006(3) 0.000(3) -0.014(3)
C102 0.033(4) 0.031(4) 0.036(4) -0.011(3) -0.009(3) 0.000(3)
C75 0.052(5) 0.038(5) 0.036(4) -0.007(3) -0.012(3) 0.013(4)
C103 0.017(3) 0.047(5) 0.045(4) -0.017(3) 0.002(3) -0.006(3)
C70 0.053(4) 0.028(4) 0.031(3) -0.005(3) -0.001(3) -0.009(3)
C76 0.050(4) 0.023(4) 0.035(4) -0.004(3) -0.007(3) 0.000(3)
C100 0.033(4) 0.032(4) 0.035(4) -0.004(3) -0.009(3) -0.004(3)
C11 0.043(4) 0.016(3) 0.033(3) -0.007(3) -0.009(3) -0.008(3)
C24 0.040(4) 0.023(4) 0.042(4) -0.005(3) -0.006(3) -0.011(3)
C78 0.045(4) 0.037(4) 0.039(4) -0.007(3) -0.001(3) -0.020(4)
C82 0.041(4) 0.030(4) 0.031(3) -0.010(3) -0.002(3) -0.013(3)
C96 0.026(3) 0.023(4) 0.043(4) -0.014(3) -0.003(3) -0.004(3)
C81 0.047(4) 0.038(5) 0.043(4) -0.018(3) -0.004(3) -0.009(4)
C114 0.057(5) 0.024(4) 0.042(4) -0.008(3) -0.017(3) -0.005(4)
C0AA 0.050(4) 0.025(4) 0.031(3) -0.006(3) -0.015(3) -0.006(3)
C5 0.049(4) 0.033(4) 0.034(3) -0.005(3) -0.023(3) -0.017(3)
C87 0.043(4) 0.029(4) 0.053(4) -0.003(3) -0.003(3) -0.013(3)
C104 0.032(4) 0.047(5) 0.037(4) -0.006(3) 0.001(3) -0.016(4)
C53 0.036(4) 0.027(4) 0.047(4) -0.017(3) -0.005(3) -0.001(3)
C93 0.042(4) 0.036(4) 0.032(3) 0.002(3) -0.017(3) -0.016(3)
C84 0.037(4) 0.025(4) 0.042(4) -0.006(3) -0.011(3) -0.010(3)
C55 0.040(4) 0.031(4) 0.037(4) -0.016(3) -0.007(3) -0.008(3)
C105 0.035(4) 0.036(4) 0.038(4) 0.001(3) -0.007(3) -0.017(3)
C92 0.033(4) 0.038(4) 0.030(3) -0.010(3) -0.001(3) -0.020(3)
C66 0.060(5) 0.033(4) 0.034(4) -0.006(3) 0.005(3) -0.007(4)
C32 0.031(4) 0.027(4) 0.034(3) -0.003(3) -0.005(3) -0.003(3)
C91 0.034(4) 0.035(4) 0.039(4) -0.014(3) 0.004(3) -0.018(3)
C85 0.036(4) 0.034(4) 0.052(4) -0.015(3) -0.017(3) -0.006(3)
C60 0.044(4) 0.028(4) 0.032(3) -0.005(3) -0.016(3) -0.014(3)
C48 0.030(3) 0.022(4) 0.033(3) 0.002(3) -0.007(3) -0.015(3)
C49 0.040(4) 0.026(4) 0.042(4) 0.007(3) -0.013(3) -0.013(3)
C58 0.037(4) 0.027(4) 0.050(4) -0.005(3) -0.015(3) -0.009(3)
C120 0.054(5) 0.040(5) 0.030(4) -0.009(3) -0.004(3) -0.010(4)
C25 0.035(4) 0.036(4) 0.030(3) 0.004(3) -0.004(3) -0.004(3)
C99 0.023(3) 0.047(5) 0.054(4) -0.022(4) -0.006(3) 0.011(3)
C72 0.064(5) 0.022(4) 0.043(4) -0.001(3) -0.007(4) -0.011(4)
C109 0.075(6) 0.029(4) 0.043(4) -0.009(3) -0.025(4) -0.008(4)
C8 0.023(3) 0.046(5) 0.047(4) -0.004(3) 0.000(3) -0.018(3)
C80 0.053(5) 0.045(5) 0.051(5) -0.015(4) -0.017(4) -0.019(4)
C86 0.044(4) 0.026(4) 0.065(5) -0.009(4) -0.012(4) -0.014(3)
C17 0.024(3) 0.048(5) 0.049(4) 0.007(4) -0.011(3) -0.012(3)
C20 0.018(3) 0.035(4) 0.043(4) 0.004(3) -0.006(3) -0.008(3)
C14 0.039(4) 0.028(4) 0.024(3) -0.001(3) -0.003(3) -0.010(3)
C1 0.054(5) 0.028(4) 0.062(5) -0.023(3) -0.019(4) -0.005(4)
C98 0.024(4) 0.051(5) 0.054(4) -0.017(4) -0.003(3) -0.003(4)
C97 0.025(4) 0.048(5) 0.050(4) -0.015(3) -0.005(3) -0.015(3)
C29 0.036(4) 0.029(4) 0.027(3) -0.013(3) 0.005(3) -0.004(3)
C63 0.048(4) 0.017(4) 0.040(4) -0.005(3) -0.007(3) -0.008(3)
C26 0.034(4) 0.038(4) 0.028(3) -0.001(3) -0.011(3) -0.001(3)
C39 0.059(5) 0.029(4) 0.044(4) -0.019(3) 0.022(4) -0.014(4)
C15 0.042(4) 0.027(4) 0.046(4) -0.001(3) -0.022(3) -0.007(3)
C10 0.065(5) 0.028(4) 0.057(5) -0.008(3) -0.013(4) -0.027(4)
C42 0.041(4) 0.028(4) 0.035(4) -0.001(3) 0.001(3) -0.004(3)
C115 0.053(5) 0.028(4) 0.052(4) -0.014(3) -0.024(4) -0.002(4)
C112 0.083(6) 0.029(4) 0.062(5) -0.022(4) -0.046(5) 0.010(4)
C30 0.036(4) 0.038(4) 0.040(4) -0.020(3) -0.003(3) -0.006(3)
C79 0.053(5) 0.046(5) 0.057(5) -0.013(4) -0.007(4) -0.034(4)
C28 0.051(5) 0.050(5) 0.026(3) -0.007(3) -0.004(3) -0.004(4)
C12 0.051(5) 0.026(4) 0.043(4) -0.012(3) -0.009(3) -0.002(3)
C57 0.027(3) 0.020(4) 0.051(4) -0.005(3) -0.016(3) 0.000(3)
C21 0.031(4) 0.034(4) 0.049(4) -0.004(3) -0.012(3) -0.013(3)
C59 0.050(4) 0.040(5) 0.036(4) -0.001(3) -0.008(3) -0.021(4)
C43 0.062(5) 0.058(6) 0.027(4) -0.006(3) 0.004(3) -0.015(4)
C35 0.036(4) 0.037(4) 0.045(4) -0.009(3) 0.011(3) -0.022(3)
C6 0.070(5) 0.052(5) 0.031(4) -0.002(3) -0.018(4) -0.026(4)
C33 0.043(4) 0.045(5) 0.044(4) -0.006(3) -0.016(3) 0.008(4)
C22 0.036(4) 0.029(4) 0.063(5) -0.015(3) -0.010(4) 0.005(3)
C74 0.079(6) 0.033(5) 0.040(4) -0.003(3) -0.007(4) 0.020(4)
C118 0.038(4) 0.067(6) 0.070(5) -0.052(5) 0.016(4) -0.024(4)
C56 0.033(4) 0.042(5) 0.059(5) -0.016(4) 0.002(3) -0.007(4)
C69 0.084(6) 0.049(5) 0.026(4) -0.007(3) 0.003(4) -0.030(5)
C73 0.083(6) 0.022(4) 0.052(5) -0.008(3) -0.011(4) -0.010(4)
C1AA 0.043(4) 0.057(6) 0.074(6) -0.042(4) -0.021(4) 0.005(4)
C47 0.059(5) 0.031(4) 0.040(4) 0.003(3) -0.019(3) -0.017(4)
C116 0.031(4) 0.059(6) 0.067(5) -0.041(4) -0.014(4) 0.003(4)
C19 0.027(4) 0.042(5) 0.047(4) -0.005(3) 0.006(3) -0.011(3)
C62 0.052(5) 0.034(4) 0.047(4) -0.016(3) -0.010(3) -0.011(4)
C64 0.038(4) 0.032(5) 0.080(6) -0.010(4) -0.013(4) 0.005(4)
C50 0.026(4) 0.044(5) 0.058(5) -0.011(4) 0.008(3) -0.020(3)
C68 0.080(6) 0.045(5) 0.033(4) -0.016(4) 0.020(4) -0.016(5)
C67 0.077(6) 0.028(4) 0.053(5) -0.009(4) 0.015(4) 0.001(4)
C61 0.060(5) 0.077(7) 0.040(4) 0.014(4) -0.028(4) -0.031(5)
C31 0.036(4) 0.063(6) 0.055(5) -0.026(4) -0.013(4) 0.008(4)
C13 0.052(5) 0.043(5) 0.040(4) 0.000(3) -0.011(3) -0.017(4)
C4 0.059(5) 0.046(5) 0.068(5) -0.009(4) -0.042(4) -0.005(4)
C52 0.022(3) 0.046(5) 0.053(4) -0.001(4) -0.003(3) -0.006(3)
C27 0.040(4) 0.066(6) 0.044(4) 0.014(4) -0.018(3) -0.017(4)
C18 0.030(4) 0.063(6) 0.050(5) 0.008(4) 0.004(3) 0.001(4)
C117 0.037(4) 0.081(7) 0.086(6) -0.059(5) 0.021(4) -0.024(5)
C36 0.073(6) 0.026(4) 0.060(5) 0.000(4) -0.004(4) -0.021(4)
C37 0.050(5) 0.105(8) 0.090(7) -0.070(6) 0.029(5) -0.042(6)
C7 0.029(4) 0.092(8) 0.069(6) -0.011(5) 0.008(4) -0.016(5)
C41 0.094(7) 0.029(5) 0.043(4) -0.006(3) 0.018(4) -0.005(5)
C110 0.143(10) 0.041(6) 0.061(6) -0.015(4) -0.067(6) 0.020(6)
C16 0.036(5) 0.074(7) 0.099(7) 0.002(5) -0.006(5) -0.028(5)
C40 0.169(12) 0.029(5) 0.068(6) 0.006(4) 0.055(7) 0.015(6)
C34 0.048(5) 0.076(7) 0.068(6) -0.017(5) 0.020(4) -0.035(5)
C111 0.122(9) 0.049(6) 0.085(7) -0.030(5) -0.073(7) 0.044(6)
C9 0.087(8) 0.075(8) 0.149(10) -0.038(7) 0.032(7) -0.065(7)
C46A 0.029(7) 0.089(15) 0.041(8) -0.003(8) -0.017(6) -0.008(8)
C45A 0.016(6) 0.030(8) 0.027(7) 0.013(6) -0.004(5) -0.003(6)
C44A 0.026(7) 0.070(11) 0.038(8) -0.013(7) 0.007(6) 0.000(7)

loop_
_atom_type_symbol
_atom_type_description
_atom_type_scat_dispersion_real
_atom_type_scat_dispersion_imag
_atom_type_scat_source
C C 0.0033 0.0016 'International Tables Vol C Tables 4.2.6.8 and 6.1.1.4'
H H 0.0000 0.0000 'International Tables Vol C Tables 4.2.6.8 and 6.1.1.4'
N N 0.0061 0.0033 'International Tables Vol C Tables 4.2.6.8 and 6.1.1.4'
P P 0.1023 0.0942 'International Tables Vol C Tables 4.2.6.8 and 6.1.1.4'
Cu Cu 0.3201 1.2651 'International Tables Vol C Tables 4.2.6.8 and 6.1.1.4'
Ge Ge 0.1547 1.8001 'International Tables Vol C Tables 4.2.6.8 and 6.1.1.4'
Pd Pd -0.9988 1.0072 'International Tables Vol C Tables 4.2.6.8 and 6.1.1.4'
Sn Sn -0.6537 1.4246 'International Tables Vol C Tables 4.2.6.8 and 6.1.1.4'

loop_
_geom_angle_atom_site_label_1
_geom_angle_atom_site_label_2
_geom_angle_atom_site_label_3
_geom_angle
C54 Sn6 Ge13 111.42(15)
C54 Sn6 C51 107.3(2)
C54 Sn6 C48 105.6(2)
C51 Sn6 Ge13 113.87(16)
C48 Sn6 Ge13 111.60(14)
C48 Sn6 C51 106.5(2)
C23 Sn3 Ge7 114.53(16)
C23 Sn3 C26 111.3(3)
C20 Sn3 Ge7 113.80(18)
C20 Sn3 C23 104.7(2)
C20 Sn3 C26 104.2(2)
C26 Sn3 Ge7 107.84(18)
C32 Sn4 Ge9 108.94(16)
C32 Sn4 C35 109.3(3)
C29 Sn4 Ge9 112.10(17)
C29 Sn4 C32 107.3(2)
C29 Sn4 C35 107.7(2)
C35 Sn4 Ge9 111.37(19)
C11 Sn2 Ge5 105.63(16)
C11 Sn2 C17 114.6(3)
C17 Sn2 Ge5 104.11(18)
C14 Sn2 Ge5 115.40(16)
C14 Sn2 C11 108.0(2)
C14 Sn2 C17 109.2(3)
C0AA Sn1 Ge1 111.35(17)
C0AA Sn1 C5 107.6(3)
C0AA Sn1 C8 108.1(3)
C5 Sn1 Ge1 110.69(17)
C5 Sn1 C8 110.0(3)
C8 Sn1 Ge1 108.96(19)
C39 Sn5 Ge11 111.94(17)
C39 Sn5 C42 105.1(3)
C39 Sn5 C45B 103.5(5)
C42 Sn5 Ge11 108.24(18)
C42 Sn5 C45B 121.1(5)
C45A Sn5 Ge11 111.8(4)
C45A Sn5 C39 113.6(5)
C45A Sn5 C42 105.5(4)
C45B Sn5 Ge11 106.9(5)
C60 Sn7 Ge15 110.22(18)
C60 Sn7 C63 105.9(2)
C63 Sn7 Ge15 111.42(18)
C57 Sn7 Ge15 111.94(17)
C57 Sn7 C60 104.9(2)
C57 Sn7 C63 112.0(3)
Pd2 Pd1 Pd3 59.784(15)
Ge5 Pd1 Pd3 53.943(17)
Ge5 Pd1 Pd2 102.03(2)
Ge5 Pd1 Ge12 159.21(2)
Ge5 Pd1 Ge6 63.29(2)
Ge5 Pd1 Ge10 67.55(2)
Ge12 Pd1 Pd3 107.37(2)
Ge12 Pd1 Pd2 57.473(17)
Ge6 Pd1 Pd3 107.48(2)
Ge6 Pd1 Pd2 107.58(2)
Ge6 Pd1 Ge12 122.89(2)
Ge6 Pd1 Ge10 124.03(2)
Ge7 Pd1 Pd3 101.05(2)
Ge7 Pd1 Pd2 54.738(17)
Ge7 Pd1 Ge5 103.57(2)
Ge7 Pd1 Ge12 68.65(2)
Ge7 Pd1 Ge6 61.29(2)
Ge7 Pd1 Ge10 159.11(3)
Ge10 Pd1 Pd3 58.231(18)
Ge10 Pd1 Pd2 107.21(2)
Ge10 Pd1 Ge12 112.63(2)
Ge11 Pd1 Pd3 100.23(2)
Ge11 Pd1 Pd2 99.25(2)
Ge11 Pd1 Ge5 127.21(3)
Ge11 Pd1 Ge12 59.76(2)
Ge11 Pd1 Ge6 148.40(3)
Ge11 Pd1 Ge7 127.94(3)
Ge11 Pd1 Ge10 60.10(2)
Pd2 Pd3 Pd1 59.887(15)
Ge5 Pd3 Pd1 54.941(19)
Ge5 Pd3 Pd2 102.90(2)
Ge5 Pd3 Ge14 161.16(3)
Ge5 Pd3 Ge10 67.52(2)
Ge5 Pd3 Ge9 103.71(2)
Ge5 Pd3 Ge4 64.04(2)
Ge14 Pd3 Pd1 108.58(2)
Ge14 Pd3 Pd2 58.383(18)
Ge14 Pd3 Ge10 113.34(2)
Ge15 Pd3 Pd1 100.67(2)
Ge15 Pd3 Pd2 100.67(2)
Ge15 Pd3 Ge5 126.61(2)
Ge15 Pd3 Ge14 60.98(2)
Ge15 Pd3 Ge10 60.03(2)
Ge15 Pd3 Ge9 128.91(2)
Ge15 Pd3 Ge4 146.13(3)
Ge10 Pd3 Pd1 57.307(17)
Ge10 Pd3 Pd2 106.54(2)
Ge9 Pd3 Pd1 101.46(2)
Ge9 Pd3 Pd2 54.996(19)
Ge9 Pd3 Ge14 68.43(2)
Ge9 Pd3 Ge10 158.61(3)
Ge9 Pd3 Ge4 60.74(2)
Ge4 Pd3 Pd1 109.08(2)
Ge4 Pd3 Pd2 107.98(2)
Ge4 Pd3 Ge14 120.93(2)
Ge4 Pd3 Ge10 125.08(2)
Pd3 Pd2 Pd1 60.330(15)
Ge14 Pd2 Pd1 107.93(2)
Ge14 Pd2 Pd3 57.147(17)
Ge12 Pd2 Pd1 58.220(17)
Ge12 Pd2 Pd3 108.44(2)
Ge12 Pd2 Ge14 114.81(2)
Ge7 Pd2 Pd1 54.901(17)
Ge7 Pd2 Pd3 101.60(2)
Ge7 Pd2 Ge14 158.75(3)
Ge7 Pd2 Ge12 69.08(2)
Ge7 Pd2 Ge9 101.30(2)
Ge7 Pd2 Ge8 61.70(2)
Ge9 Pd2 Pd1 101.91(2)
Ge9 Pd2 Pd3 55.124(18)
Ge9 Pd2 Ge14 67.89(2)
Ge9 Pd2 Ge12 160.10(2)
Ge9 Pd2 Ge8 60.66(2)
Ge13 Pd2 Pd1 100.85(2)
Ge13 Pd2 Pd3 99.99(2)
Ge13 Pd2 Ge14 60.78(2)
Ge13 Pd2 Ge12 61.25(2)
Ge13 Pd2 Ge7 129.85(3)
Ge13 Pd2 Ge9 128.02(3)
Ge13 Pd2 Ge8 147.08(2)
Ge8 Pd2 Pd1 108.18(2)
Ge8 Pd2 Pd3 107.59(2)
Ge8 Pd2 Ge14 121.45(2)
Ge8 Pd2 Ge12 123.20(2)
Sn2 Ge5 Ge6 104.47(2)
Sn2 Ge5 Ge10 94.65(2)
Sn2 Ge5 Ge4 110.55(3)
Pd1 Ge5 Sn2 129.95(3)
Pd1 Ge5 Ge6 60.36(2)
Pd1 Ge5 Ge10 59.44(2)
Pd1 Ge5 Ge4 119.14(3)
Pd1 Ge5 Ge1 107.52(3)
Pd3 Ge5 Sn2 135.64(3)
Pd3 Ge5 Pd1 71.12(2)
Pd3 Ge5 Ge6 118.89(3)
Pd3 Ge5 Ge10 60.422(19)
Pd3 Ge5 Ge4 60.44(2)
Pd3 Ge5 Ge1 107.48(3)
Ge6 Ge5 Ge10 114.30(3)
Ge6 Ge5 Ge4 114.66(3)
Ge4 Ge5 Ge10 115.61(3)
Ge1 Ge5 Sn2 101.60(2)
Ge1 Ge5 Ge6 59.99(2)
Ge1 Ge5 Ge10 163.66(3)
Ge1 Ge5 Ge4 60.07(2)
Pd3 Ge14 Pd2 64.470(18)
Pd3 Ge14 Ge9 53.114(17)
Pd3 Ge14 Ge18 105.06(2)
Pd2 Ge14 Ge9 52.712(19)
Pd2 Ge14 Ge18 104.09(3)
Ge15 Ge14 Pd3 55.356(18)
Ge15 Ge14 Pd2 101.13(2)
Ge15 Ge14 Ge9 108.14(3)
Ge15 Ge14 Ge13 91.75(3)
Ge15 Ge14 Ge18 56.15(2)
Ge13 Ge14 Pd3 100.80(2)
Ge13 Ge14 Pd2 54.373(19)
Ge13 Ge14 Ge9 106.66(3)
Ge13 Ge14 Ge18 55.68(2)
Ge18 Ge14 Ge9 151.81(3)
Pd1 Ge12 Ge17 104.64(2)
Pd2 Ge12 Pd1 64.307(19)
Pd2 Ge12 Ge17 103.76(3)
Ge13 Ge12 Pd1 100.58(3)
Ge13 Ge12 Pd2 54.55(2)
Ge13 Ge12 Ge17 55.24(2)
Ge11 Ge12 Pd1 55.34(2)
Ge11 Ge12 Pd2 101.10(3)
Ge11 Ge12 Ge13 91.50(3)
Ge11 Ge12 Ge17 55.96(2)
Pd1 Ge6 Ge5 56.36(2)
Pd1 Ge6 Ge2 106.87(2)
Pd1 Ge6 Ge1 102.65(3)
Ge5 Ge6 Ge2 103.42(3)
Ge7 Ge6 Pd1 57.26(2)
Ge7 Ge6 Ge5 95.92(3)
Ge7 Ge6 Ge2 57.30(2)
Ge7 Ge6 Ge1 95.67(3)
Ge1 Ge6 Ge5 57.88(2)
Ge1 Ge6 Ge2 56.67(2)
Sn7 Ge15 Ge14 123.42(3)
Pd3 Ge15 Sn7 123.75(3)
Pd3 Ge15 Ge14 63.66(2)
Pd3 Ge15 Ge10 65.08(2)
Pd3 Ge15 Ge16 121.53(3)
Pd3 Ge15 Ge18 121.32(3)
Ge10 Ge15 Sn7 110.18(3)
Ge10 Ge15 Ge14 119.87(3)
Ge16 Ge15 Sn7 101.60(3)
Ge16 Ge15 Ge14 121.19(3)
Ge16 Ge15 Ge10 65.85(2)
Ge16 Ge15 Ge18 63.95(2)
Ge18 Ge15 Sn7 108.80(3)
Ge18 Ge15 Ge14 66.77(2)
Ge18 Ge15 Ge10 120.76(3)
Sn3 Ge7 Ge8 109.84(3)
Pd1 Ge7 Sn3 128.81(3)
Pd1 Ge7 Ge6 61.45(2)
Pd1 Ge7 Ge8 120.84(3)
Pd1 Ge7 Ge2 116.88(3)
Pd2 Ge7 Sn3 136.20(3)
Pd2 Ge7 Pd1 70.36(2)
Pd2 Ge7 Ge6 120.58(3)
Pd2 Ge7 Ge8 61.62(2)
Pd2 Ge7 Ge2 114.97(3)
Ge6 Ge7 Sn3 101.68(3)
Ge6 Ge7 Ge8 117.92(3)
Ge2 Ge7 Sn3 91.90(2)
Ge2 Ge7 Ge6 64.92(2)
Ge2 Ge7 Ge8 62.05(2)
Pd1 Ge10 Pd3 64.462(19)
Pd1 Ge10 Ge5 53.007(19)
Pd1 Ge10 Ge16 105.83(3)
Pd3 Ge10 Ge5 52.058(17)
Pd3 Ge10 Ge16 104.88(2)
Ge15 Ge10 Pd1 102.28(2)
Ge15 Ge10 Pd3 54.893(19)
Ge15 Ge10 Ge5 106.32(3)
Ge15 Ge10 Ge16 56.57(2)
Ge11 Ge10 Pd1 55.54(2)
Ge11 Ge10 Pd3 101.56(2)
Ge11 Ge10 Ge5 108.24(3)
Ge11 Ge10 Ge15 93.53(3)
Ge11 Ge10 Ge16 56.66(2)
Ge16 Ge10 Ge5 152.22(3)
Sn4 Ge9 Ge14 86.31(2)
Pd3 Ge9 Sn4 123.69(3)
Pd3 Ge9 Ge14 58.457(19)
Pd3 Ge9 Ge4 61.44(2)
Pd3 Ge9 Ge8 120.87(3)
Pd3 Ge9 Ge3 116.63(3)
Pd2 Ge9 Sn4 130.30(3)
Pd2 Ge9 Pd3 69.88(2)
Pd2 Ge9 Ge14 59.40(2)
Pd2 Ge9 Ge4 121.02(3)
Pd2 Ge9 Ge8 61.94(2)
Pd2 Ge9 Ge3 115.62(3)
Ge4 Ge9 Sn4 104.46(3)
Ge4 Ge9 Ge14 112.95(3)
Ge4 Ge9 Ge8 119.30(3)
Ge4 Ge9 Ge3 65.19(2)
Ge8 Ge9 Sn4 113.32(3)
Ge8 Ge9 Ge14 115.13(3)
Ge8 Ge9 Ge3 62.76(2)
Ge3 Ge9 Sn4 100.21(3)
Ge3 Ge9 Ge14 173.47(3)
Sn6 Ge13 Ge14 116.73(3)
Sn6 Ge13 Ge12 110.59(3)
Pd2 Ge13 Sn6 114.85(3)
Pd2 Ge13 Ge14 64.84(2)
Pd2 Ge13 Ge12 64.20(2)
Pd2 Ge13 Ge17 122.66(3)
Pd2 Ge13 Ge18 122.90(3)
Ge14 Ge13 Ge12 120.80(3)
Ge17 Ge13 Sn6 109.55(3)
Ge17 Ge13 Ge14 122.17(3)
Ge17 Ge13 Ge12 67.46(2)
Ge17 Ge13 Ge18 64.18(2)
Ge18 Ge13 Sn6 113.00(3)
Ge18 Ge13 Ge14 66.97(2)
Ge18 Ge13 Ge12 122.73(3)
Pd1 Ge11 Sn5 125.83(3)
Pd1 Ge11 Ge12 64.90(2)
Pd1 Ge11 Ge10 64.36(2)
Pd1 Ge11 Ge16 121.45(3)
Pd1 Ge11 Ge17 122.74(3)
Ge12 Ge11 Sn5 121.87(3)
Ge12 Ge11 Ge10 120.63(3)
Ge10 Ge11 Sn5 111.97(3)
Ge16 Ge11 Sn5 100.15(3)
Ge16 Ge11 Ge12 121.94(3)
Ge16 Ge11 Ge10 65.98(2)
Ge16 Ge11 Ge17 63.35(2)
Ge17 Ge11 Sn5 105.65(3)
Ge17 Ge11 Ge12 67.67(2)
Ge17 Ge11 Ge10 120.56(3)
Pd3 Ge4 Ge5 55.516(19)
Pd3 Ge4 Ge1 101.65(3)
Pd3 Ge4 Ge3 107.20(3)
Ge5 Ge4 Ge3 103.02(3)
Ge9 Ge4 Pd3 57.82(2)
Ge9 Ge4 Ge5 95.72(3)
Ge9 Ge4 Ge1 95.05(3)
Ge9 Ge4 Ge3 57.56(2)
Ge1 Ge4 Ge5 57.65(2)
Ge1 Ge4 Ge3 56.03(2)
Pd2 Ge8 Ge7 56.68(2)
Pd2 Ge8 Ge2 107.55(2)
Pd2 Ge8 Ge3 108.30(3)
Ge7 Ge8 Ge2 58.32(2)
Ge7 Ge8 Ge3 102.67(3)
Ge9 Ge8 Pd2 57.40(2)
Ge9 Ge8 Ge7 95.55(3)
Ge9 Ge8 Ge2 102.66(3)
Ge9 Ge8 Ge3 58.68(2)
Ge2 Ge8 Ge3 60.11(2)
Ge15 Ge16 Ge10 57.59(2)
Ge15 Ge16 Ge17 102.36(3)
Ge15 Ge16 Ge18 58.25(2)
Ge11 Ge16 Ge15 94.74(3)
Ge11 Ge16 Ge10 57.36(2)
Ge11 Ge16 Ge17 58.44(2)
Ge11 Ge16 Ge18 102.18(3)
Ge17 Ge16 Ge10 108.97(3)
Ge17 Ge16 Ge18 60.15(2)
Ge18 Ge16 Ge10 108.86(3)
Ge7 Ge2 Ge6 57.78(2)
Ge7 Ge2 Ge8 59.63(2)
Ge7 Ge2 Ge3 103.68(3)
Ge8 Ge2 Ge6 109.81(3)
Ge8 Ge2 Ge3 60.16(2)
Ge1 Ge2 Ge6 58.49(2)
Ge1 Ge2 Ge7 97.30(3)
Ge1 Ge2 Ge8 103.31(3)
Ge1 Ge2 Ge3 57.83(2)
Ge3 Ge2 Ge6 108.85(3)
Ge13 Ge17 Ge12 57.30(2)
Ge13 Ge17 Ge11 93.22(3)
Ge13 Ge17 Ge16 101.21(3)
Ge13 Ge17 Ge18 58.02(2)
Ge11 Ge17 Ge12 56.36(2)
Ge11 Ge17 Ge16 58.22(2)
Ge11 Ge17 Ge18 102.21(3)
Ge16 Ge17 Ge12 107.88(3)
Ge16 Ge17 Ge18 60.41(2)
Ge18 Ge17 Ge12 108.75(3)
Ge15 Ge18 Ge14 57.08(2)
Ge15 Ge18 Ge16 57.81(2)
Ge15 Ge18 Ge17 101.51(3)
Ge13 Ge18 Ge14 57.35(2)
Ge13 Ge18 Ge15 93.54(3)
Ge13 Ge18 Ge16 100.34(3)
Ge13 Ge18 Ge17 57.79(2)
Ge16 Ge18 Ge14 107.77(3)
Ge17 Ge18 Ge14 108.48(3)
Ge17 Ge18 Ge16 59.45(2)
Sn1 Ge1 Ge6 118.00(3)
Sn1 Ge1 Ge4 117.99(3)
Ge5 Ge1 Sn1 132.60(3)
Ge5 Ge1 Ge6 62.12(2)
Ge5 Ge1 Ge4 62.28(2)
Ge5 Ge1 Ge2 113.20(3)
Ge6 Ge1 Ge4 118.54(3)
Ge2 Ge1 Sn1 106.72(3)
Ge2 Ge1 Ge6 64.84(2)
Ge2 Ge1 Ge4 118.58(3)
Ge3 Ge1 Sn1 106.05(3)
Ge3 Ge1 Ge5 113.89(3)
Ge3 Ge1 Ge6 119.08(3)
Ge3 Ge1 Ge4 65.09(2)
Ge3 Ge1 Ge2 63.56(2)
Ge9 Ge3 Ge4 57.25(2)
Ge9 Ge3 Ge8 58.57(2)
Ge9 Ge3 Ge2 102.29(3)
Ge8 Ge3 Ge4 108.89(3)
Ge2 Ge3 Ge4 109.27(3)
Ge2 Ge3 Ge8 59.73(2)
Ge1 Ge3 Ge9 96.85(3)
Ge1 Ge3 Ge4 58.88(2)
Ge1 Ge3 Ge8 103.56(3)
Ge1 Ge3 Ge2 58.61(2)
P2 Cu1 P3 116.25(6)
P2 Cu1 P1 110.83(6)
P3 Cu1 P1 117.67(7)
N1 Cu1 P2 108.02(16)
N1 Cu1 P3 107.12(15)
N1 Cu1 P1 94.08(14)
C89 P2 Cu1 112.4(2)
C95 P2 Cu1 118.00(19)
C95 P2 C89 103.0(3)
C83 P2 Cu1 113.5(2)
C83 P2 C89 105.2(3)
C83 P2 C95 103.3(3)
C101 P3 Cu1 119.1(2)
C107 P3 Cu1 112.9(2)
C107 P3 C101 101.1(3)
C107 P3 C113 104.5(3)
C113 P3 Cu1 114.6(2)
C113 P3 C101 102.8(3)
C71 P1 Cu1 118.6(2)
C71 P1 C77 102.6(3)
C71 P1 C65 102.8(3)
C77 P1 Cu1 114.55(19)
C77 P1 C65 104.3(3)
C65 P1 Cu1 112.3(2)
C119 N1 Cu1 157.7(5)
C90 C89 P2 117.3(4)
C90 C89 C94 119.4(6)
C94 C89 P2 123.3(5)
C106 C101 P3 119.8(4)
C106 C101 C102 118.6(6)
C102 C101 P3 121.6(5)
C89 C90 H90 119.8
C89 C90 C91 120.4(6)
C91 C90 H90 119.8
C100 C95 P2 122.4(5)
C100 C95 C96 117.1(6)
C96 C95 P2 120.3(5)
C108 C107 P3 118.1(5)
C108 C107 C112 118.0(6)
C112 C107 P3 123.9(5)
C76 C71 P1 118.4(5)
C76 C71 C72 119.1(7)
C72 C71 P1 122.5(6)
C88 C83 P2 124.0(5)
C88 C83 C84 117.9(6)
C84 C83 P2 118.1(5)
C101 C106 H106 119.2
C101 C106 C105 121.6(6)
C105 C106 H106 119.2
Sn3 C23 H23 106.9
C24 C23 Sn3 112.5(4)
C24 C23 H23 106.9
C24 C23 C22 111.2(5)
C22 C23 Sn3 112.2(4)
C22 C23 H23 106.9
Sn6 C54 H54 107.1
C53 C54 Sn6 110.6(4)
C53 C54 H54 107.1
C55 C54 Sn6 111.8(4)
C55 C54 H54 107.1
C55 C54 C53 112.9(5)
C107 C108 H108 119.4
C107 C108 C109 121.3(7)
C109 C108 H108 119.4
C89 C94 H94 120.2
C93 C94 C89 119.5(7)
C93 C94 H94 120.2
C78 C77 P1 124.2(5)
C78 C77 C82 119.4(6)
C82 C77 P1 116.4(5)
C83 C88 H88 119.8
C87 C88 C83 120.5(6)
C87 C88 H88 119.8
Sn6 C51 H51 106.9
C50 C51 Sn6 111.6(4)
C50 C51 H51 106.9
C52 C51 Sn6 112.9(4)
C52 C51 H51 106.9
C52 C51 C50 111.3(5)
C114 C113 P3 119.3(5)
C118 C113 P3 122.2(5)
C118 C113 C114 118.2(6)
N1 C119 C120 178.7(7)
C70 C65 P1 122.8(6)
C70 C65 C66 119.0(6)
C66 C65 P1 118.2(5)
C101 C102 H102 119.9
C103 C102 C101 120.2(6)
C103 C102 H102 119.9
C76 C75 H75 120.8
C76 C75 C74 118.4(7)
C74 C75 H75 120.8
C102 C103 H103 119.9
C104 C103 C102 120.2(6)
C104 C103 H103 119.9
C65 C70 H70 119.8
C65 C70 C69 120.4(7)
C69 C70 H70 119.8
C71 C76 C75 121.2(7)
C71 C76 H76 119.4
C75 C76 H76 119.4
C95 C100 H100 119.5
C95 C100 C99 121.0(6)
C99 C100 H100 119.5
Sn2 C11 H11 106.4
C10 C11 Sn2 115.2(5)
C10 C11 H11 106.4
C12 C11 Sn2 110.5(4)
C12 C11 H11 106.4
C12 C11 C10 111.3(6)
C23 C24 H24A 109.5
C23 C24 H24B 109.5
C23 C24 H24C 109.5
H24A C24 H24B 109.5
H24A C24 H24C 109.5
H24B C24 H24C 109.5
C77 C78 H78 120.1
C79 C78 C77 119.8(7)
C79 C78 H78 120.1
C77 C82 H82 119.7
C77 C82 C81 120.5(6)
C81 C82 H82 119.7
C95 C96 H96 119.0
C97 C96 C95 122.0(6)
C97 C96 H96 119.0
C82 C81 H81 120.4
C80 C81 C82 119.2(7)
C80 C81 H81 120.4
C113 C114 H114 119.3
C115 C114 C113 121.3(7)
C115 C114 H114 119.3
Sn1 C0AA H0AA 107.1
C1 C0AA Sn1 110.8(5)
C1 C0AA H0AA 107.1
C1AA C0AA Sn1 114.1(5)
C1AA C0AA H0AA 107.1
C1AA C0AA C1 110.2(6)
Sn1 C5 H5 106.7
C6 C5 Sn1 111.5(4)
C6 C5 H5 106.7
C4 C5 Sn1 113.1(5)
C4 C5 H5 106.7
C4 C5 C6 111.9(6)
C88 C87 H87 119.8
C86 C87 C88 120.5(7)
C86 C87 H87 119.8
C103 C104 H104 120.0
C105 C104 C103 120.0(6)
C105 C104 H104 120.0
C54 C53 H53A 109.5
C54 C53 H53B 109.5
C54 C53 H53C 109.5
H53A C53 H53B 109.5
H53A C53 H53C 109.5
H53B C53 H53C 109.5
C94 C93 H93 119.7
C92 C93 C94 120.7(6)
C92 C93 H93 119.7
C83 C84 H84 119.7
C85 C84 C83 120.6(6)
C85 C84 H84 119.7
C54 C55 H55A 109.5
C54 C55 H55B 109.5
C54 C55 H55C 109.5
H55A C55 H55B 109.5
H55A C55 H55C 109.5
H55B C55 H55C 109.5
C106 C105 H105 120.2
C104 C105 C106 119.5(7)
C104 C105 H105 120.2
C93 C92 H92 119.9
C91 C92 C93 120.2(6)
C91 C92 H92 119.9
C65 C66 H66 119.9
C65 C66 C67 120.3(7)
C67 C66 H66 119.9
Sn4 C32 H32 107.2
C33 C32 Sn4 111.4(5)
C33 C32 H32 107.2
C31 C32 Sn4 112.6(4)
C31 C32 H32 107.2
C31 C32 C33 110.9(6)
C90 C91 H91 120.1
C92 C91 C90 119.8(7)
C92 C91 H91 120.1
C84 C85 H85 119.6
C86 C85 C84 120.8(7)
C86 C85 H85 119.6
Sn7 C60 H60 108.3
C59 C60 Sn7 112.1(4)
C59 C60 H60 108.3
C61 C60 Sn7 108.3(5)
C61 C60 H60 108.3
C61 C60 C59 111.4(5)
Sn6 C48 H48 108.0
C49 C48 Sn6 108.4(4)
C49 C48 H48 108.0
C47 C48 Sn6 112.5(4)
C47 C48 H48 108.0
C47 C48 C49 111.9(5)
C48 C49 H49A 109.5
C48 C49 H49B 109.5
C48 C49 H49C 109.5
H49A C49 H49B 109.5
H49A C49 H49C 109.5
H49B C49 H49C 109.5
H58A C58 H58B 109.5
H58A C58 H58C 109.5
H58B C58 H58C 109.5
C57 C58 H58A 109.5
C57 C58 H58B 109.5
C57 C58 H58C 109.5
C119 C120 H12D 109.5
C119 C120 H12E 109.5
C119 C120 H12F 109.5
H12D C120 H12E 109.5
H12D C120 H12F 109.5
H12E C120 H12F 109.5
H25A C25 H25B 109.5
H25A C25 H25C 109.5
H25B C25 H25C 109.5
C26 C25 H25A 109.5
C26 C25 H25B 109.5
C26 C25 H25C 109.5
C100 C99 H99 119.9
C98 C99 C100 120.2(7)
C98 C99 H99 119.9
C71 C72 H72 119.9
C73 C72 C71 120.1(7)
C73 C72 H72 119.9
C108 C109 H109 120.2
C110 C109 C108 119.7(7)
C110 C109 H109 120.2
Sn1 C8 H8 107.0
C7 C8 Sn1 112.5(5)
C7 C8 H8 107.0
C7 C8 C9 111.3(7)
C9 C8 Sn1 111.6(6)
C9 C8 H8 107.0
C81 C80 H80 120.2
C79 C80 C81 119.7(7)
C79 C80 H80 120.2
C87 C86 H86 120.2
C85 C86 C87 119.7(7)
C85 C86 H86 120.2
Sn2 C17 H17 106.9
C18 C17 Sn2 110.1(5)
C18 C17 H17 106.9
C18 C17 C16 111.1(7)
C16 C17 Sn2 114.6(5)
C16 C17 H17 106.9
Sn3 C20 H20 105.7
C21 C20 Sn3 114.8(4)
C21 C20 H20 105.7
C21 C20 C19 112.0(5)
C19 C20 Sn3 112.1(4)
C19 C20 H20 105.7
Sn2 C14 H14 108.0
C15 C14 Sn2 114.5(4)
C15 C14 H14 108.0
C15 C14 C13 109.7(6)
C13 C14 Sn2 108.6(4)
C13 C14 H14 108.0
C0AA C1 H1A 109.5
C0AA C1 H1B 109.5
C0AA C1 H1C 109.5
H1A C1 H1B 109.5
H1A C1 H1C 109.5
H1B C1 H1C 109.5
C99 C98 H98 120.5
C97 C98 C99 118.9(6)
C97 C98 H98 120.5
C96 C97 C98 120.7(6)
C96 C97 H97 119.6
C98 C97 H97 119.6
Sn4 C29 H29 106.9
C30 C29 Sn4 112.4(4)
C30 C29 H29 106.9
C28 C29 Sn4 111.7(4)
C28 C29 H29 106.9
C28 C29 C30 111.6(6)
Sn7 C63 H63 106.7
C62 C63 Sn7 112.8(4)
C62 C63 H63 106.7
C62 C63 C64 113.1(6)
C64 C63 Sn7 110.4(5)
C64 C63 H63 106.7
Sn3 C26 H26 105.0
C25 C26 Sn3 114.6(4)
C25 C26 H26 105.0
C27 C26 Sn3 113.2(5)
C27 C26 C25 113.0(5)
C27 C26 H26 105.0
Sn5 C39 H39 106.4
C37 C39 Sn5 110.0(5)
C37 C39 H39 106.4
C40 C39 Sn5 113.1(6)
C40 C39 H39 106.4
C40 C39 C37 114.0(8)
C14 C15 H15A 109.5
C14 C15 H15B 109.5
C14 C15 H15C 109.5
H15A C15 H15B 109.5
H15A C15 H15C 109.5
H15B C15 H15C 109.5
C11 C10 H10A 109.5
C11 C10 H10B 109.5
C11 C10 H10C 109.5
H10A C10 H10B 109.5
H10A C10 H10C 109.5
H10B C10 H10C 109.5
Sn5 C42 H42 107.4
C43 C42 Sn5 109.6(5)
C43 C42 H42 107.4
C41 C42 Sn5 113.7(5)
C41 C42 H42 107.4
C41 C42 C43 111.0(6)
C114 C115 H115 120.1
C116 C115 C114 119.8(7)
C116 C115 H115 120.1
C107 C112 H112 119.8
C111 C112 C107 120.5(7)
C111 C112 H112 119.8
C29 C30 H30A 109.5
C29 C30 H30B 109.5
C29 C30 H30C 109.5
H30A C30 H30B 109.5
H30A C30 H30C 109.5
H30B C30 H30C 109.5
C78 C79 C80 121.5(7)
C78 C79 H79 119.3
C80 C79 H79 119.3
C29 C28 H28A 109.5
C29 C28 H28B 109.5
C29 C28 H28C 109.5
H28A C28 H28B 109.5
H28A C28 H28C 109.5
H28B C28 H28C 109.5
C11 C12 H12A 109.5
C11 C12 H12B 109.5
C11 C12 H12C 109.5
H12A C12 H12B 109.5
H12A C12 H12C 109.5
H12B C12 H12C 109.5
Sn7 C57 H57 107.7
C58 C57 Sn7 111.0(4)
C58 C57 H57 107.7
C58 C57 C56 110.0(5)
C56 C57 Sn7 112.5(4)
C56 C57 H57 107.7
C20 C21 H21A 109.5
C20 C21 H21B 109.5
C20 C21 H21C 109.5
H21A C21 H21B 109.5
H21A C21 H21C 109.5
H21B C21 H21C 109.5
C60 C59 H59A 109.5
C60 C59 H59B 109.5
C60 C59 H59C 109.5
H59A C59 H59B 109.5
H59A C59 H59C 109.5
H59B C59 H59C 109.5
C42 C43 H43A 109.5
C42 C43 H43B 109.5
C42 C43 H43C 109.5
H43A C43 H43B 109.5
H43A C43 H43C 109.5
H43B C43 H43C 109.5
Sn4 C35 H35 106.8
C36 C35 Sn4 111.1(5)
C36 C35 H35 106.8
C36 C35 C34 112.4(6)
C34 C35 Sn4 112.6(5)
C34 C35 H35 106.8
C5 C6 H6A 109.5
C5 C6 H6B 109.5
C5 C6 H6C 109.5
H6A C6 H6B 109.5
H6A C6 H6C 109.5
H6B C6 H6C 109.5
C32 C33 H33A 109.5
C32 C33 H33B 109.5
C32 C33 H33C 109.5
H33A C33 H33B 109.5
H33A C33 H33C 109.5
H33B C33 H33C 109.5
C23 C22 H22A 109.5
C23 C22 H22B 109.5
C23 C22 H22C 109.5
H22A C22 H22B 109.5
H22A C22 H22C 109.5
H22B C22 H22C 109.5
C75 C74 H74 119.8
C73 C74 C75 120.4(7)
C73 C74 H74 119.8
C113 C118 H118 119.7
C113 C118 C117 120.6(7)
C117 C118 H118 119.7
C57 C56 H56A 109.5
C57 C56 H56B 109.5
C57 C56 H56C 109.5
H56A C56 H56B 109.5
H56A C56 H56C 109.5
H56B C56 H56C 109.5
C70 C69 H69 119.8
C68 C69 C70 120.4(7)
C68 C69 H69 119.8
C72 C73 C74 120.7(7)
C72 C73 H73 119.6
C74 C73 H73 119.6
C0AA C1AA H1AA 109.5
C0AA C1AA H1AB 109.5
C0AA C1AA H1AC 109.5
H1AA C1AA H1AB 109.5
H1AA C1AA H1AC 109.5
H1AB C1AA H1AC 109.5
C48 C47 H47A 109.5
C48 C47 H47B 109.5
C48 C47 H47C 109.5
H47A C47 H47B 109.5
H47A C47 H47C 109.5
H47B C47 H47C 109.5
C115 C116 H116 120.2
C115 C116 C117 119.7(7)
C117 C116 H116 120.2
C20 C19 H19A 109.5
C20 C19 H19B 109.5
C20 C19 H19C 109.5
H19A C19 H19B 109.5
H19A C19 H19C 109.5
H19B C19 H19C 109.5
C63 C62 H62A 109.5
C63 C62 H62B 109.5
C63 C62 H62C 109.5
H62A C62 H62B 109.5
H62A C62 H62C 109.5
H62B C62 H62C 109.5
C63 C64 H64A 109.5
C63 C64 H64B 109.5
C63 C64 H64C 109.5
H64A C64 H64B 109.5
H64A C64 H64C 109.5
H64B C64 H64C 109.5
C51 C50 H50A 109.5
C51 C50 H50B 109.5
C51 C50 H50C 109.5
H50A C50 H50B 109.5
H50A C50 H50C 109.5
H50B C50 H50C 109.5
C69 C68 H68 120.2
C69 C68 C67 119.6(7)
C67 C68 H68 120.2
C66 C67 H67 119.9
C68 C67 C66 120.3(8)
C68 C67 H67 119.9
C60 C61 H61A 109.5
C60 C61 H61B 109.5
C60 C61 H61C 109.5
H61A C61 H61B 109.5
H61A C61 H61C 109.5
H61B C61 H61C 109.5
C32 C31 H31A 109.5
C32 C31 H31B 109.5
C32 C31 H31C 109.5
H31A C31 H31B 109.5
H31A C31 H31C 109.5
H31B C31 H31C 109.5
C14 C13 H13A 109.5
C14 C13 H13B 109.5
C14 C13 H13C 109.5
H13A C13 H13B 109.5
H13A C13 H13C 109.5
H13B C13 H13C 109.5
C5 C4 H4A 109.5
C5 C4 H4B 109.5
C5 C4 H4C 109.5
H4A C4 H4B 109.5
H4A C4 H4C 109.5
H4B C4 H4C 109.5
C51 C52 H52A 109.5
C51 C52 H52B 109.5
C51 C52 H52C 109.5
H52A C52 H52B 109.5
H52A C52 H52C 109.5
H52B C52 H52C 109.5
C26 C27 H27A 109.5
C26 C27 H27B 109.5
C26 C27 H27C 109.5
H27A C27 H27B 109.5
H27A C27 H27C 109.5
H27B C27 H27C 109.5
C17 C18 H18A 109.5
C17 C18 H18B 109.5
C17 C18 H18C 109.5
H18A C18 H18B 109.5
H18A C18 H18C 109.5
H18B C18 H18C 109.5
C118 C117 H117 119.9
C116 C117 C118 120.3(7)
C116 C117 H117 119.9
C35 C36 H36A 109.5
C35 C36 H36B 109.5
C35 C36 H36C 109.5
H36A C36 H36B 109.5
H36A C36 H36C 109.5
H36B C36 H36C 109.5
C39 C37 H37A 109.5
C39 C37 H37B 109.5
C39 C37 H37C 109.5
H37A C37 H37B 109.5
H37A C37 H37C 109.5
H37B C37 H37C 109.5
C8 C7 H7A 109.5
C8 C7 H7B 109.5
C8 C7 H7C 109.5
H7A C7 H7B 109.5
H7A C7 H7C 109.5
H7B C7 H7C 109.5
C42 C41 H41A 109.5
C42 C41 H41B 109.5
C42 C41 H41C 109.5
H41A C41 H41B 109.5
H41A C41 H41C 109.5
H41B C41 H41C 109.5
C109 C110 H110 119.8
C109 C110 C111 120.3(8)
C111 C110 H110 119.8
C17 C16 H16A 109.5
C17 C16 H16B 109.5
C17 C16 H16C 109.5
H16A C16 H16B 109.5
H16A C16 H16C 109.5
H16B C16 H16C 109.5
C39 C40 H40A 109.5
C39 C40 H40B 109.5
C39 C40 H40C 109.5
H40A C40 H40B 109.5
H40A C40 H40C 109.5
H40B C40 H40C 109.5
C35 C34 H34A 109.5
C35 C34 H34B 109.5
C35 C34 H34C 109.5
H34A C34 H34B 109.5
H34A C34 H34C 109.5
H34B C34 H34C 109.5
C112 C111 C110 120.1(8)
C112 C111 H111 119.9
C110 C111 H111 119.9
C8 C9 H9A 109.5
C8 C9 H9B 109.5
C8 C9 H9C 109.5
H9A C9 H9B 109.5
H9A C9 H9C 109.5
H9B C9 H9C 109.5
H46A C46A H46B 109.5
H46A C46A H46C 109.5
H46B C46A H46C 109.5
C45A C46A H46A 109.5
C45A C46A H46B 109.5
C45A C46A H46C 109.5
Sn5 C45A H45A 107.6
C46A C45A Sn5 112.0(8)
C46A C45A H45A 107.6
C44A C45A Sn5 110.5(9)
C44A C45A C46A 111.4(12)
C44A C45A H45A 107.6
C45A C44A H44A 109.5
C45A C44A H44B 109.5
C45A C44A H44C 109.5
H44A C44A H44B 109.5
H44A C44A H44C 109.5
H44B C44A H44C 109.5
H44D C44B H44E 109.5
H44D C44B H44F 109.5
H44E C44B H44F 109.5
C45B C44B H44D 109.5
C45B C44B H44E 109.5
C45B C44B H44F 109.5
H46D C46B H46E 109.5
H46D C46B H46F 109.5
H46E C46B H46F 109.5
C45B C46B H46D 109.5
C45B C46B H46E 109.5
C45B C46B H46F 109.5
Sn5 C45B H45B 109.1
C44B C45B Sn5 109.8(11)
C44B C45B H45B 109.1
C46B C45B Sn5 107.2(12)
C46B C45B C44B 112.6(16)
C46B C45B H45B 109.1

loop_
_geom_bond_atom_site_label_1
_geom_bond_atom_site_label_2
_geom_bond_distance
Sn6 Ge13 2.6006(7)
Sn6 C54 2.164(6)
Sn6 C51 2.180(6)
Sn6 C48 2.168(6)
Sn3 Ge7 2.6188(7)
Sn3 C23 2.172(7)
Sn3 C20 2.169(5)
Sn3 C26 2.175(6)
Sn4 Ge9 2.6207(7)
Sn4 C32 2.167(6)
Sn4 C29 2.165(6)
Sn4 C35 2.169(6)
Sn2 Ge5 2.6214(7)
Sn2 C11 2.182(6)
Sn2 C17 2.185(7)
Sn2 C14 2.167(6)
Sn1 Ge1 2.6217(7)
Sn1 C0AA 2.168(7)
Sn1 C5 2.178(6)
Sn1 C8 2.189(6)
Sn5 Ge11 2.6014(7)
Sn5 C39 2.173(7)
Sn5 C42 2.177(6)
Sn5 C45A 2.146(12)
Sn5 C45B 2.194(17)
Sn7 Ge15 2.6103(7)
Sn7 C60 2.185(6)
Sn7 C63 2.187(6)
Sn7 C57 2.174(6)
Pd1 Pd3 2.8944(6)
Pd1 Pd2 2.8816(6)
Pd1 Ge5 2.5040(8)
Pd1 Ge12 2.7183(7)
Pd1 Ge6 2.6142(7)
Pd1 Ge7 2.5032(7)
Pd1 Ge10 2.6996(7)
Pd1 Ge11 2.4691(7)
Pd3 Pd2 2.8786(6)
Pd3 Ge5 2.4730(7)
Pd3 Ge14 2.6798(7)
Pd3 Ge15 2.4602(7)
Pd3 Ge10 2.7272(7)
Pd3 Ge9 2.5150(7)
Pd3 Ge4 2.6097(8)
Pd2 Ge14 2.7166(7)
Pd2 Ge12 2.6961(8)
Pd2 Ge7 2.4982(7)
Pd2 Ge9 2.5111(8)
Pd2 Ge13 2.4394(7)
Pd2 Ge8 2.6303(7)
Ge5 Ge6 2.6868(9)
Ge5 Ge10 2.8976(8)
Ge5 Ge4 2.6976(9)
Ge5 Ge1 2.5744(8)
Ge14 Ge15 2.6150(8)
Ge14 Ge9 2.9242(8)
Ge14 Ge13 2.6194(9)
Ge14 Ge18 2.8628(9)
Ge12 Ge13 2.6253(8)
Ge12 Ge11 2.5934(8)
Ge12 Ge17 2.8814(8)
Ge6 Ge7 2.6102(8)
Ge6 Ge2 2.7945(8)
Ge6 Ge1 2.6322(9)
Ge15 Ge10 2.6051(8)
Ge15 Ge16 2.5752(9)
Ge15 Ge18 2.5875(9)
Ge7 Ge8 2.6325(8)
Ge7 Ge2 2.5965(9)
Ge10 Ge11 2.5959(9)
Ge10 Ge16 2.8156(8)
Ge9 Ge4 2.5922(8)
Ge9 Ge8 2.5982(9)
Ge9 Ge3 2.6013(8)
Ge13 Ge17 2.5629(8)
Ge13 Ge18 2.5693(8)
Ge11 Ge16 2.5751(9)
Ge11 Ge17 2.5812(8)
Ge4 Ge1 2.6407(8)
Ge4 Ge3 2.7979(8)
Ge8 Ge2 2.6954(8)
Ge8 Ge3 2.7074(9)
Ge16 Ge17 2.7074(9)
Ge16 Ge18 2.7338(8)
Ge2 Ge1 2.5797(9)
Ge2 Ge3 2.7060(9)
Ge17 Ge18 2.7267(9)
Ge1 Ge3 2.5583(8)
Cu1 P2 2.3123(17)
Cu1 P3 2.3230(18)
Cu1 P1 2.3236(16)
Cu1 N1 2.087(5)
P2 C89 1.823(6)
P2 C95 1.819(6)
P2 C83 1.817(6)
P3 C101 1.823(6)
P3 C107 1.810(6)
P3 C113 1.816(6)
P1 C71 1.810(7)
P1 C77 1.818(6)
P1 C65 1.821(6)
N1 C119 1.137(8)
C89 C90 1.369(9)
C89 C94 1.391(8)
C101 C106 1.370(8)
C101 C102 1.388(8)
C90 H90 0.9500
C90 C91 1.391(8)
C95 C100 1.383(9)
C95 C96 1.391(8)
C107 C108 1.377(9)
C107 C112 1.392(10)
C71 C76 1.376(9)
C71 C72 1.398(9)
C83 C88 1.392(8)
C83 C84 1.392(9)
C106 H106 0.9500
C106 C105 1.382(8)
C23 H23 1.0000
C23 C24 1.512(8)
C23 C22 1.514(9)
C54 H54 1.0000
C54 C53 1.527(8)
C54 C55 1.510(8)
C108 H108 0.9500
C108 C109 1.377(9)
C94 H94 0.9500
C94 C93 1.379(9)
C77 C78 1.372(9)
C77 C82 1.391(8)
C88 H88 0.9500
C88 C87 1.374(9)
C51 H51 1.0000
C51 C50 1.530(8)
C51 C52 1.509(9)
C113 C114 1.393(9)
C113 C118 1.374(9)
C119 C120 1.452(9)
C65 C70 1.375(8)
C65 C66 1.383(10)
C102 H102 0.9500
C102 C103 1.383(9)
C75 H75 0.9500
C75 C76 1.385(9)
C75 C74 1.396(11)
C103 H103 0.9500
C103 C104 1.379(10)
C70 H70 0.9500
C70 C69 1.385(10)
C76 H76 0.9500
C100 H100 0.9500
C100 C99 1.391(9)
C11 H11 1.0000
C11 C10 1.526(8)
C11 C12 1.502(9)
C24 H24A 0.9800
C24 H24B 0.9800
C24 H24C 0.9800
C78 H78 0.9500
C78 C79 1.370(9)
C82 H82 0.9500
C82 C81 1.393(9)
C96 H96 0.9500
C96 C97 1.358(8)
C81 H81 0.9500
C81 C80 1.376(9)
C114 H114 0.9500
C114 C115 1.382(10)
C0AA H0AA 1.0000
C0AA C1 1.533(9)
C0AA C1AA 1.512(9)
C5 H5 1.0000
C5 C6 1.539(9)
C5 C4 1.526(10)
C87 H87 0.9500
C87 C86 1.371(10)
C104 H104 0.9500
C104 C105 1.368(9)
C53 H53A 0.9800
C53 H53B 0.9800
C53 H53C 0.9800
C93 H93 0.9500
C93 C92 1.366(9)
C84 H84 0.9500
C84 C85 1.371(9)
C55 H55A 0.9800
C55 H55B 0.9800
C55 H55C 0.9800
C105 H105 0.9500
C92 H92 0.9500
C92 C91 1.364(9)
C66 H66 0.9500
C66 C67 1.388(10)
C32 H32 1.0000
C32 C33 1.504(9)
C32 C31 1.504(9)
C91 H91 0.9500
C85 H85 0.9500
C85 C86 1.359(9)
C60 H60 1.0000
C60 C59 1.522(8)
C60 C61 1.521(9)
C48 H48 1.0000
C48 C49 1.526(7)
C48 C47 1.516(9)
C49 H49A 0.9800
C49 H49B 0.9800
C49 H49C 0.9800
C58 H58A 0.9800
C58 H58B 0.9800
C58 H58C 0.9800
C58 C57 1.514(9)
C120 H12D 0.9800
C120 H12E 0.9800
C120 H12F 0.9800
C25 H25A 0.9800
C25 H25B 0.9800
C25 H25C 0.9800
C25 C26 1.506(8)
C99 H99 0.9500
C99 C98 1.377(10)
C72 H72 0.9500
C72 C73 1.363(10)
C109 H109 0.9500
C109 C110 1.356(11)
C8 H8 1.0000
C8 C7 1.496(11)
C8 C9 1.517(11)
C80 H80 0.9500
C80 C79 1.374(10)
C86 H86 0.9500
C17 H17 1.0000
C17 C18 1.516(11)
C17 C16 1.524(9)
C20 H20 1.0000
C20 C21 1.515(9)
C20 C19 1.524(9)
C14 H14 1.0000
C14 C15 1.508(9)
C14 C13 1.525(8)
C1 H1A 0.9800
C1 H1B 0.9800
C1 H1C 0.9800
C98 H98 0.9500
C98 C97 1.374(10)
C97 H97 0.9500
C29 H29 1.0000
C29 C30 1.529(9)
C29 C28 1.527(9)
C63 H63 1.0000
C63 C62 1.498(9)
C63 C64 1.538(10)
C26 H26 1.0000
C26 C27 1.490(9)
C39 H39 1.0000
C39 C37 1.518(11)
C39 C40 1.489(11)
C15 H15A 0.9800
C15 H15B 0.9800
C15 H15C 0.9800
C10 H10A 0.9800
C10 H10B 0.9800
C10 H10C 0.9800
C42 H42 1.0000
C42 C43 1.537(9)
C42 C41 1.506(10)
C115 H115 0.9500
C115 C116 1.366(10)
C112 H112 0.9500
C112 C111 1.368(10)
C30 H30A 0.9800
C30 H30B 0.9800
C30 H30C 0.9800
C79 H79 0.9500
C28 H28A 0.9800
C28 H28B 0.9800
C28 H28C 0.9800
C12 H12A 0.9800
C12 H12B 0.9800
C12 H12C 0.9800
C57 H57 1.0000
C57 C56 1.518(9)
C21 H21A 0.9800
C21 H21B 0.9800
C21 H21C 0.9800
C59 H59A 0.9800
C59 H59B 0.9800
C59 H59C 0.9800
C43 H43A 0.9800
C43 H43B 0.9800
C43 H43C 0.9800
C35 H35 1.0000
C35 C36 1.507(10)
C35 C34 1.525(9)
C6 H6A 0.9800
C6 H6B 0.9800
C6 H6C 0.9800
C33 H33A 0.9800
C33 H33B 0.9800
C33 H33C 0.9800
C22 H22A 0.9800
C22 H22B 0.9800
C22 H22C 0.9800
C74 H74 0.9500
C74 C73 1.370(11)
C118 H118 0.9500
C118 C117 1.387(10)
C56 H56A 0.9800
C56 H56B 0.9800
C56 H56C 0.9800
C69 H69 0.9500
C69 C68 1.369(11)
C73 H73 0.9500
C1AA H1AA 0.9800
C1AA H1AB 0.9800
C1AA H1AC 0.9800
C47 H47A 0.9800
C47 H47B 0.9800
C47 H47C 0.9800
C116 H116 0.9500
C116 C117 1.385(11)
C19 H19A 0.9800
C19 H19B 0.9800
C19 H19C 0.9800
C62 H62A 0.9800
C62 H62B 0.9800
C62 H62C 0.9800
C64 H64A 0.9800
C64 H64B 0.9800
C64 H64C 0.9800
C50 H50A 0.9800
C50 H50B 0.9800
C50 H50C 0.9800
C68 H68 0.9500
C68 C67 1.370(10)
C67 H67 0.9500
C61 H61A 0.9800
C61 H61B 0.9800
C61 H61C 0.9800
C31 H31A 0.9800
C31 H31B 0.9800
C31 H31C 0.9800
C13 H13A 0.9800
C13 H13B 0.9800
C13 H13C 0.9800
C4 H4A 0.9800
C4 H4B 0.9800
C4 H4C 0.9800
C52 H52A 0.9800
C52 H52B 0.9800
C52 H52C 0.9800
C27 H27A 0.9800
C27 H27B 0.9800
C27 H27C 0.9800
C18 H18A 0.9800
C18 H18B 0.9800
C18 H18C 0.9800
C117 H117 0.9500
C36 H36A 0.9800
C36 H36B 0.9800
C36 H36C 0.9800
C37 H37A 0.9800
C37 H37B 0.9800
C37 H37C 0.9800
C7 H7A 0.9800
C7 H7B 0.9800
C7 H7C 0.9800
C41 H41A 0.9800
C41 H41B 0.9800
C41 H41C 0.9800
C110 H110 0.9500
C110 C111 1.374(12)
C16 H16A 0.9800
C16 H16B 0.9800
C16 H16C 0.9800
C40 H40A 0.9800
C40 H40B 0.9800
C40 H40C 0.9800
C34 H34A 0.9800
C34 H34B 0.9800
C34 H34C 0.9800
C111 H111 0.9500
C9 H9A 0.9800
C9 H9B 0.9800
C9 H9C 0.9800
C46A H46A 0.9800
C46A H46B 0.9800
C46A H46C 0.9800
C46A C45A 1.536(19)
C45A H45A 1.0000
C45A C44A 1.507(19)
C44A H44A 0.9800
C44A H44B 0.9800
C44A H44C 0.9800
C44B H44D 0.9800
C44B H44E 0.9800
C44B H44F 0.9800
C44B C45B 1.50(2)
C46B H46D 0.9800
C46B H46E 0.9800
C46B H46F 0.9800
C46B C45B 1.50(3)
C45B H45B 1.0000

loop_
_geom_torsion_atom_site_label_1
_geom_torsion_atom_site_label_2
_geom_torsion_atom_site_label_3
_geom_torsion_atom_site_label_4
_geom_torsion
Cu1 P2 C89 C90 14.7(5)
Cu1 P2 C89 C94 -164.6(4)
Cu1 P2 C95 C100 -96.1(5)
Cu1 P2 C95 C96 79.5(5)
Cu1 P2 C83 C88 -136.6(5)
Cu1 P2 C83 C84 42.8(6)
Cu1 P3 C101 C106 27.5(6)
Cu1 P3 C101 C102 -151.8(4)
Cu1 P3 C107 C108 51.0(6)
Cu1 P3 C107 C112 -129.7(6)
Cu1 P3 C113 C114 45.8(6)
Cu1 P3 C113 C118 -128.3(6)
Cu1 P1 C71 C76 -28.4(6)
Cu1 P1 C71 C72 152.3(5)
Cu1 P1 C77 C78 133.3(5)
Cu1 P1 C77 C82 -44.1(6)
Cu1 P1 C65 C70 123.7(5)
Cu1 P1 C65 C66 -53.7(6)
P2 C89 C90 C91 -177.1(4)
P2 C89 C94 C93 178.0(4)
P2 C95 C100 C99 175.4(5)
P2 C95 C96 C97 -175.4(5)
P2 C83 C88 C87 177.2(5)
P2 C83 C84 C85 179.6(5)
P3 C101 C106 C105 -178.4(5)
P3 C101 C102 C103 178.3(5)
P3 C107 C108 C109 179.7(5)
P3 C107 C112 C111 -179.5(7)
P3 C113 C114 C115 -176.0(5)
P3 C113 C118 C117 175.2(7)
P1 C71 C76 C75 179.8(5)
P1 C71 C72 C73 179.7(6)
P1 C77 C78 C79 -177.7(6)
P1 C77 C82 C81 178.2(5)
P1 C65 C70 C69 -176.8(5)
P1 C65 C66 C67 177.1(6)
C89 P2 C95 C100 139.4(5)
C89 P2 C95 C96 -45.0(5)
C89 P2 C83 C88 -13.3(6)
C89 P2 C83 C84 166.1(5)
C89 C90 C91 C92 -2.2(9)
C89 C94 C93 C92 0.3(9)
C101 P3 C107 C108 -77.3(6)
C101 P3 C107 C112 102.0(6)
C101 P3 C113 C114 176.5(5)
C101 P3 C113 C118 2.4(7)
C101 C106 C105 C104 -0.1(10)
C101 C102 C103 C104 0.3(10)
C90 C89 C94 C93 -1.3(8)
C95 P2 C89 C90 142.8(4)
C95 P2 C89 C94 -36.5(5)
C95 P2 C83 C88 94.4(6)
C95 P2 C83 C84 -86.2(5)
C95 C100 C99 C98 -0.7(10)
C95 C96 C97 C98 0.5(11)
C107 P3 C101 C106 151.7(5)
C107 P3 C101 C102 -27.5(6)
C107 P3 C113 C114 -78.3(6)
C107 P3 C113 C118 107.6(6)
C107 C108 C109 C110 1.1(11)
C107 C112 C111 C110 -1.4(16)
C71 P1 C77 C78 -96.8(6)
C71 P1 C77 C82 85.8(6)
C71 P1 C65 C70 -4.9(6)
C71 P1 C65 C66 177.7(5)
C71 C72 C73 C74 0.1(12)
C83 P2 C89 C90 -109.2(5)
C83 P2 C89 C94 71.4(5)
C83 P2 C95 C100 30.1(6)
C83 P2 C95 C96 -154.3(5)
C83 C88 C87 C86 3.4(11)
C83 C84 C85 C86 3.1(11)
C106 C101 C102 C103 -1.0(9)
C108 C107 C112 C111 -0.2(12)
C108 C109 C110 C111 -2.7(15)
C94 C89 C90 C91 2.2(8)
C94 C93 C92 C91 -0.2(9)
C77 P1 C71 C76 -155.8(5)
C77 P1 C71 C72 24.9(6)
C77 P1 C65 C70 -111.7(6)
C77 P1 C65 C66 70.9(6)
C77 C78 C79 C80 0.0(12)
C77 C82 C81 C80 -0.4(11)
C88 C83 C84 C85 -1.0(10)
C88 C87 C86 C85 -1.2(12)
C113 P3 C101 C106 -100.4(5)
C113 P3 C101 C102 80.4(5)
C113 P3 C107 C108 176.2(5)
C113 P3 C107 C112 -4.5(7)
C113 C114 C115 C116 0.2(11)
C113 C118 C117 C116 1.0(14)
C65 P1 C71 C76 96.1(6)
C65 P1 C71 C72 -83.2(6)
C65 P1 C77 C78 10.2(7)
C65 P1 C77 C82 -167.3(5)
C65 C70 C69 C68 -0.5(11)
C65 C66 C67 C68 0.1(13)
C102 C101 C106 C105 0.9(9)
C102 C103 C104 C105 0.5(11)
C75 C74 C73 C72 -0.2(12)
C103 C104 C105 C106 -0.6(11)
C70 C65 C66 C67 -0.4(11)
C70 C69 C68 C67 0.2(13)
C76 C71 C72 C73 0.5(10)
C76 C75 C74 C73 -0.2(11)
C100 C95 C96 C97 0.5(9)
C100 C99 C98 C97 1.7(11)
C78 C77 C82 C81 0.6(10)
C82 C77 C78 C79 -0.4(11)
C82 C81 C80 C79 0.1(12)
C96 C95 C100 C99 -0.4(9)
C81 C80 C79 C78 0.2(12)
C114 C113 C118 C117 1.0(12)
C114 C115 C116 C117 1.9(12)
C93 C92 C91 C90 1.1(9)
C84 C83 C88 C87 -2.2(10)
C84 C85 C86 C87 -2.0(11)
C66 C65 C70 C69 0.6(10)
C99 C98 C97 C96 -1.6(11)
C72 C71 C76 C75 -0.9(10)
C109 C110 C111 C112 2.9(17)
C115 C116 C117 C118 -2.5(13)
C112 C107 C108 C109 0.4(10)
C74 C75 C76 C71 0.8(10)
C118 C113 C114 C115 -1.7(10)
C69 C68 C67 C66 0.0(13)

loop_
_smtbx_masks_void_nr
_smtbx_masks_void_average_x
_smtbx_masks_void_average_y
_smtbx_masks_void_average_z
_smtbx_masks_void_volume
_smtbx_masks_void_count_electrons
1 0.192 0.929 0.056 22.0 2.4
2 0.414 0.270 0.856 143.1 40.1
3 0.586 0.730 0.144 143.1 33.6
4 0.808 0.071 0.944 22.0 3.1
